data_4518818
loop_
_publ_author_name
'De Silva, D. Nirosha T.'
'Dais, Tyson N.'
'Jameson, Geoffrey B.'
'Cutler, Daniel J.'
'Brechin, Euan K.'
'Davies, Casey G.'
'Jameson, Guy N. L.'
'Plieger, Paul G.'

_publ_section_title
;
 Synthesis and Characterization of Symmetrically versus Unsymmetrically
 Proton-Bridged Hexa-Iron Clusters
;
_journal_issue 25
_journal_name_full 'ACS Omega'
_journal_page_first 16661
_journal_page_last 16669
_journal_paper_doi 10.1021/acsomega.1c02255
_journal_volume 6
_journal_year 2021
_chemical_formula_moiety 'C78 H102 F6 Fe6 N12 O20, C78 H101 F6 Fe6 N12 O20, 2(B F4)'
_chemical_formula_sum 'C156 H203 B2 F20 Fe12 N24 O40'
_chemical_formula_weight 4126.23
_space_group_crystal_system triclinic
_space_group_IT_number 2
_space_group_name_Hall '-P 1'
_space_group_name_H-M_alt 'P -1'
_atom_sites_solution_hydrogens geom
_atom_sites_solution_primary dual
_audit_creation_date 2020-12-03
_audit_creation_method
;
Olex2 1.3
(compiled 2020.02.04 svn.rd84adfe8 for OlexSys, GUI svn.r6032)
;
_audit_update_record
;
????
;
_cell_angle_alpha 107.161(8)
_cell_angle_beta 99.537(7)
_cell_angle_gamma 100.103(7)
_cell_formula_units_Z 1
_cell_length_a 16.8193(10)
_cell_length_b 17.3271(10)
_cell_length_c 21.1897(15)
_cell_measurement_reflns_used 7152
_cell_measurement_temperature 160
_cell_measurement_theta_max 65.4
_cell_measurement_theta_min 6.6
_cell_volume 5651.6(7)
_computing_cell_refinement
;
CrystalClear-SM Expert 2.0 rc14 (Rigaku, 2009)
;
_computing_data_collection
;
CrystalClear-SM Expert 2.0 rc14 (Rigaku, 2009)
;
_computing_data_reduction
;
CrystalClear-SM Expert 2.0 rc14 (Rigaku, 2009)
;
_computing_molecular_graphics 'Olex2 1.3 (Dolomanov et al., 2009)'
_computing_publication_material 'Olex2 1.3 (Dolomanov et al., 2009)'
_computing_structure_refinement 'SHELXL 2018/3 (Sheldrick, 2015)'
_computing_structure_solution 'SHELXT  (Sheldrick, 2015)'
_diffrn_ambient_temperature 160
_diffrn_detector RX
_diffrn_detector_area_resol_mean 10.0000
_diffrn_measured_fraction_theta_full 0.946
_diffrn_measured_fraction_theta_max 0.946
_diffrn_measurement_details
;
scan:
	Number of images: 72
	           Slice: 20.0000 - 200.0000
	     Image width: 2.5000
	        Exp time: 240.0000
	   Rotation axis: Omega
	           Omega: 0.0000
	             Chi: 0.0000
	             Phi: 90.0000
	             XTD: 127.4000
	          2theta: 0.0000
scan:
	Number of images: 72
	           Slice: 20.0000 - 200.0000
	     Image width: 2.5000
	        Exp time: 240.0000
	   Rotation axis: Omega
	           Omega: 0.0000
	             Chi: 54.0000
	             Phi: 180.0000
	             XTD: 127.4000
	          2theta: 0.0000
scan:
	Number of images: 72
	           Slice: 20.0000 - 200.0000
	     Image width: 2.5000
	        Exp time: 240.0000
	   Rotation axis: Omega
	           Omega: 0.0000
	             Chi: 54.0000
	             Phi: 0.0000
	             XTD: 127.4000
	          2theta: 0.0000
scan:
	Number of images: 70
	           Slice: 22.0000 - 197.0000
	     Image width: 2.5000
	        Exp time: 240.0000
	   Rotation axis: Omega
	           Omega: 0.0000
	             Chi: 54.0000
	             Phi: 270.0000
	             XTD: 127.4000
	          2theta: 0.0000
scan:
	Number of images: 60
	           Slice: 20.0000 - 170.0000
	     Image width: 2.5000
	        Exp time: 240.0000
	   Rotation axis: Omega
	           Omega: 0.0000
	             Chi: 0.0000
	             Phi: 270.0000
	             XTD: 127.4000
	          2theta: 0.0000
scan:
	Number of images: 54
	           Slice: 53.0000 - 188.0000
	     Image width: 2.5000
	        Exp time: 240.0000
	   Rotation axis: Omega
	           Omega: 0.0000
	             Chi: 54.0000
	             Phi: 90.0000
	             XTD: 127.4000
	          2theta: 0.0000

;
_diffrn_measurement_device
;
Crystal Goniometer
;
_diffrn_measurement_device_type
;
Rigaku RAXIS conversion
;
_diffrn_measurement_method 'profile data from \w-scans'
_diffrn_measurement_specimen_support Loop
_diffrn_orient_matrix_type FS_PROCESS
_diffrn_orient_matrix_UB_11 -0.042882
_diffrn_orient_matrix_UB_12 0.006177
_diffrn_orient_matrix_UB_13 0.027473
_diffrn_orient_matrix_UB_21 -0.001687
_diffrn_orient_matrix_UB_22 -0.056931
_diffrn_orient_matrix_UB_23 0.002620
_diffrn_orient_matrix_UB_31 0.044848
_diffrn_orient_matrix_UB_32 0.024254
_diffrn_orient_matrix_UB_33 0.042610
_diffrn_radiation_monochromator Confocal
_diffrn_radiation_type 'Cu K\a'
_diffrn_radiation_wavelength 1.54187
_diffrn_reflns_av_R_equivalents 0.126
_diffrn_reflns_av_unetI/netI 0.210
_diffrn_reflns_Laue_measured_fraction_full 0.977
_diffrn_reflns_Laue_measured_fraction_max 0.977
_diffrn_reflns_limit_h_max 20
_diffrn_reflns_limit_h_min -20
_diffrn_reflns_limit_k_max 21
_diffrn_reflns_limit_k_min -21
_diffrn_reflns_limit_l_max 23
_diffrn_reflns_limit_l_min -26
_diffrn_reflns_number 77177
_diffrn_reflns_point_group_measured_fraction_full 0.977
_diffrn_reflns_point_group_measured_fraction_max 0.977
_diffrn_reflns_theta_full 65.4
_diffrn_reflns_theta_max 65.4
_diffrn_reflns_theta_min 6.6
_diffrn_source 'Rotating Anode'
_diffrn_source_current 40.0
_diffrn_source_power 2.0
_diffrn_source_voltage 50.0
_diffrn_standards_number 0
_exptl_absorpt_coefficient_mu 6.662
_exptl_absorpt_correction_T_max 1.000
_exptl_absorpt_correction_T_min 0.346
_exptl_absorpt_correction_type multi-scan
_exptl_crystal_colour Red
_exptl_crystal_density_diffrn 1.212
_exptl_crystal_density_method 'not measured'
_exptl_crystal_description Chunk
_exptl_crystal_F_000 2129
_exptl_crystal_size_max 0.752
_exptl_crystal_size_mid 0.382
_exptl_crystal_size_min 0.25
_refine_diff_density_max 1.617
_refine_diff_density_min -0.839
_refine_diff_density_rms 0.087
_refine_ls_extinction_coef 0.00103(18)
_refine_ls_extinction_expression Fc^*^=kFc[1+0.001xFc^2^\l^3^/sin(2\q)]^-1/4^
_refine_ls_extinction_method 'SHELXL-2018/3 (Sheldrick 2018)'
_refine_ls_goodness_of_fit_ref 1.037
_refine_ls_hydrogen_treatment constr
_refine_ls_matrix_type full
_refine_ls_number_parameters 1098
_refine_ls_number_reflns 18822
_refine_ls_number_restraints 217
_refine_ls_restrained_S_all 1.043
_refine_ls_R_factor_all 0.1491
_refine_ls_R_factor_gt 0.1049
_refine_ls_shift/su_max 0.001
_refine_ls_shift/su_mean 0.000
_refine_ls_structure_factor_coef Fsqd
_refine_ls_weighting_details 'w=1/[\s^2^(Fo^2^)+(0.1782P)^2^] where P=(Fo^2^+2Fc^2^)/3'
_refine_ls_weighting_scheme calc
_refine_ls_wR_factor_gt 0.2810
_refine_ls_wR_factor_ref 0.3259
_reflns_Friedel_coverage 0.000
_reflns_number_gt 9637
_reflns_number_total 18822
_reflns_threshold_expression 'I > 2\s(I)'
_cod_data_source_file ao1c02255_si_001.cif
_cod_data_source_block nds131a_f
_cod_depositor_comments 'Adding full bibliography for 4518818--4518819.cif.'
_cod_database_code 4518818
_shelx_shelxl_version_number 2018/3
_shelx_space_group_comment
;
The symmetry employed for this shelxl refinement is uniquely defined
by the following loop, which should always be used as a source of
symmetry information in preference to the above space-group names.
They are only intended as comments.
;
_olex2_refinement_description
;
1. Fixed Uiso
 At 1.2 times of:
  All C(H) groups, {H62A,H62B,H621} of C621, All C(H,H) groups, All C(H,H,H,
  H) groups, All N(H) groups
 At 1.5 times of:
  {H46A,H46B,H46C} of C461, {H42A,H42B,H42C} of C421, {H45A,H45B,H45C} of
  C451, {H41A,H41B,H41C} of C411, {H44A,H44B,H44C} of C441, {H2A,H2B,H2C} of C2
2. Restrained distances
 C621-N622 \\sim C621-N721
 with sigma of 0.02
3. Uiso/Uaniso restraints and constraints
O253 \\sim N252: within 2A with sigma of 0.04 and sigma for terminal atoms of
0.08 within 2A
N622 \\sim C623 \\sim C625 \\sim O627 \\sim C626 \\sim C624: within 2A with
sigma of 0.04 and sigma for terminal atoms of 0.08 within 2A
N721 \\sim C722 \\sim C724 \\sim C723 \\sim C725 \\sim O726: within 2A with
sigma of 0.04 and sigma for terminal atoms of 0.08 within 2A
C12: within 1.7A with sigma of 0.05 and sigma for terminal atoms of 0.1 within
1.7A
O617 \\sim C615 \\sim C614 \\sim N612 \\sim C613 \\sim C616: within 1.7A with
sigma of 0.05 and sigma for terminal atoms of 0.1 within 1.7A
Uanis(C12) \\sim Ueq: with sigma of 0.05 and sigma for terminal atoms of 0.1
Uanis(N662) \\sim Ueq, Uanis(N762) \\sim Ueq, Uanis(C663) \\sim Ueq,
Uanis(C764) \\sim Ueq, Uanis(C665) \\sim Ueq, Uanis(C766) \\sim Ueq,
Uanis(O667) \\sim Ueq, Uanis(O767) \\sim Ueq, Uanis(C666) \\sim Ueq,
Uanis(C765) \\sim Ueq, Uanis(C664) \\sim Ueq, Uanis(C763) \\sim Ueq: with sigma
of 0.04 and sigma for terminal atoms of 0.1
Uanis(F4) \\sim Ueq, Uanis(B2) \\sim Ueq, Uanis(F3) \\sim Ueq, Uanis(F5) \\sim
Ueq, Uanis(F6) \\sim Ueq: with sigma of 0.01 and sigma for terminal atoms of
0.02
Uanis(N662) = Uanis(N762)
Uanis(C664) = Uanis(C763)
Uanis(C666) = Uanis(C765)
Uanis(O667) = Uanis(O767)
Uanis(C665) = Uanis(C766)
Uanis(C663) = Uanis(C764)
Uanis(N622) = Uanis(N721)
Uanis(C623) = Uanis(C723)
Uanis(C625) = Uanis(C725)
Uanis(O627) = Uanis(O726)
Uanis(C626) = Uanis(C724)
Uanis(C624) = Uanis(C722)
4. Others
 Sof(H66A)=Sof(H66B)=Sof(O767)=Sof(C766)=Sof(H76A)=Sof(H76B)=Sof(C764)=
 Sof(H76C)=Sof(H76D)=Sof(N762)=Sof(H762)=Sof(C763)=Sof(H76E)=Sof(H76F)=
 Sof(C765)=Sof(H76G)=Sof(H76H)=1-FVAR(1)
 Sof(H66C)=Sof(H66D)=Sof(C664)=Sof(H66E)=Sof(H66F)=Sof(N662)=Sof(H662)=
 Sof(C663)=Sof(H66G)=Sof(H66H)=Sof(C665)=Sof(H66I)=Sof(H66J)=Sof(O667)=
 Sof(C666)=Sof(H66K)=Sof(H66L)=FVAR(1)
 Fixed Sof: H62A(0.5) H62B(0.5) H621(0.5) C623(0.5) H62C(0.5) H62D(0.5)
 N622(0.5) H622(0.5) C624(0.5) H62E(0.5) H62F(0.5) C626(0.5) H62G(0.5)
 H62H(0.5) O627(0.5) C625(0.5) H62I(0.5) H62J(0.5) N721(0.5) H721(0.5)
 C722(0.5) H72A(0.5) H72B(0.5) C723(0.5) H72C(0.5) H72D(0.5) C725(0.5)
 H72E(0.5) H72F(0.5) O726(0.5) C724(0.5) H72G(0.5) H72H(0.5)
5.a Free rotating group:
 C623(N622,C624,C626,O627,C625,N721), B2(F3,F4,F5,F6), C614(C615,O617,C616,
 C613,N612), C722(C723,C725,O726,C724,C2), C664(N662,C663,C665,O667,C666,O767,
 C766,C764,N762,C763,C765)
5.b Ternary CH refined with riding coordinates:
 N652(H652), N632(H632), N642(H642), N622(H622), N721(H721), N612(H612),
 N662(H662), N762(H762)
5.c Secondary CH2 refined with riding coordinates:
 C641(H64A,H64B), C654(H65A,H65B), C653(H65C,H65D), C636(H63A,H63B), C661(H66C,
 H66D), C661(H66A,H66B), C631(H63C,H63D), C651(H65E,H65F), C644(H64C,H64D),
 C611(H61A,H61B), C635(H63E,H63F), C634(H63G,H63H), C646(H64E,H64F), C655(H65G,
 H65H), C656(H65I,H65J), C633(H63I,H63J), C645(H64G,H64H), C643(H64I,H64J),
 C621(H62A,H62B), C623(H62C,H62D), C624(H62E,H62F), C626(H62G,H62H), C625(H62I,
 H62J), C614(H61C,H61D), C615(H61E,H61F), C616(H61G,H61H), C613(H61I,H61J),
 C722(H72A,H72B), C723(H72C,H72D), C725(H72E,H72F), C724(H72G,H72H), C664(H66E,
 H66F), C663(H66G,H66H), C665(H66I,H66J), C666(H66K,H66L), C766(H76A,H76B),
 C764(H76C,H76D), C763(H76E,H76F), C765(H76G,H76H)
5.d Aromatic/amide H refined with riding coordinates:
 C55(H55), C35(H35), C52(H52), C33(H33), C36(H36), C54(H54), C32(H32),
 C56(H56), C221(H221), C34(H34), C53(H53), C51(H51), C7(H7), C231(H231),
 C241(H241), C261(H261), C211(H211), C251(H251), C621(H621)
5.e Fitted hexagon refined as free rotating group:
 C45(C55,C65,C15,C25,C35)
5.f Idealised Me refined as rotating group:
 C461(H46A,H46B,H46C), C421(H42A,H42B,H42C), C411(H41A,H41B,H41C), C451(H45A,
 H45B,H45C), C441(H44A,H44B,H44C), C2(H2A,H2B,H2C)
;
_smtbx_masks_void_probe_radius 1.2
_smtbx_masks_void_truncation_radius 1.2
_olex2_submission_special_instructions 'No special instructions were received'

loop_
_space_group_symop_operation_xyz
'x, y, z'
'-x, -y, -z'

loop_
_atom_site_label
_atom_site_type_symbol
_atom_site_fract_x
_atom_site_fract_y
_atom_site_fract_z
_atom_site_U_iso_or_equiv
_atom_site_adp_type
_atom_site_occupancy
_atom_site_site_symmetry_order
_atom_site_calc_flag
_atom_site_refinement_flags_posn
_atom_site_refinement_flags_adp
_atom_site_refinement_flags_occupancy
_atom_site_disorder_assembly
_atom_site_disorder_group
Fe6 Fe 0.46296(7) -0.02547(7) 0.09807(5) 0.0737(4) Uani 1 1 d . . . . .
Fe1 Fe 0.85649(7) 0.42367(7) 0.47258(5) 0.0726(4) Uani 1 1 d . . . . .
Fe3 Fe 1.01278(7) 0.39401(7) 0.40286(5) 0.0759(4) Uani 1 1 d . . . . .
Fe2 Fe 1.04579(7) 0.43266(7) 0.58028(6) 0.0757(4) Uani 1 1 d . . . . .
Fe4 Fe 0.60020(7) 0.12765(7) 0.06543(6) 0.0760(4) Uani 1 1 d . . . . .
Fe5 Fe 0.59664(7) -0.08311(7) 0.00965(5) 0.0741(4) Uani 1 1 d . . . . .
O647 O 0.4842(4) 0.2750(4) 0.2832(3) 0.1097(18) Uani 1 1 d . . . . .
N652 N 0.8137(4) -0.0424(4) 0.1253(3) 0.0875(19) Uani 1 1 d . . . . .
H652 H 0.761548 -0.041182 0.095568 0.105 Uiso 1 1 calc R U . . .
O14 O 0.6922(3) 0.2018(3) 0.1333(2) 0.0746(13) Uani 1 1 d . . . . .
O657 O 0.8162(3) 0.0877(4) 0.2479(3) 0.1012(17) Uani 1 1 d . . . . .
O12 O 0.7542(3) 0.3711(3) 0.4882(2) 0.0782(13) Uani 1 1 d . . . . .
F2 F 0.4017(2) 0.0541(2) 0.07567(17) 0.0772(11) Uani 1 1 d . . . . .
N632 N 1.0878(4) 0.1833(4) 0.3710(3) 0.0905(19) Uani 1 1 d . . . . .
H632 H 1.092184 0.244344 0.390843 0.109 Uiso 1 1 calc R U . . .
C42 C 0.6084(5) 0.1301(6) 0.4322(4) 0.090(2) Uani 1 1 d . . . . .
C61 C 1.1081(5) 0.2621(5) 0.6782(4) 0.079(2) Uani 1 1 d . . . . .
O13 O 1.0745(3) 0.3244(3) 0.3510(2) 0.0812(14) Uani 1 1 d . . . . .
O1 O 0.6989(3) -0.1192(3) 0.0057(2) 0.0782(13) Uani 1 1 d . . . . .
C64 C 0.7579(5) 0.3383(5) 0.1996(4) 0.078(2) Uani 1 1 d . . . . .
C641 C 0.7323(5) 0.3174(5) 0.2567(3) 0.080(2) Uani 1 1 d . . . . .
H64A H 0.751711 0.366990 0.298267 0.097 Uiso 1 1 calc R U . . .
H64B H 0.758251 0.273115 0.264829 0.097 Uiso 1 1 calc R U . . .
C45 C 0.7455(4) -0.3369(3) 0.0255(3) 0.109(3) Uani 1 1 d G . . . .
C55 C 0.8043(3) -0.2621(4) 0.0585(3) 0.091(2) Uani 1 1 d G . . . .
H55 H 0.855851 -0.261263 0.085276 0.109 Uiso 1 1 calc R U . . .
C65 C 0.7876(3) -0.1885(3) 0.0523(2) 0.081(2) Uani 1 1 d G . . . .
C15 C 0.7122(3) -0.1897(3) 0.0131(3) 0.075(2) Uani 1 1 d G . . . .
C25 C 0.6534(3) -0.2645(4) -0.0199(3) 0.086(2) Uani 1 1 d G . . . .
C35 C 0.6700(3) -0.3381(3) -0.0137(3) 0.090(2) Uani 1 1 d G . . . .
H35 H 0.629853 -0.389170 -0.036293 0.108 Uiso 1 1 calc R U . . .
F10 F 1.0551(2) 0.3679(2) 0.4851(2) 0.0827(11) Uani 1 1 d . . . . .
O3 O 1.0625(3) 0.3353(3) 0.6069(3) 0.0856(14) Uani 1 1 d . . . . .
C43 C 1.0302(5) 0.2038(6) 0.1440(4) 0.089(2) Uani 1 1 d . . . . .
O16 O 0.4416(3) 0.0000(3) 0.1894(2) 0.0772(13) Uani 1 1 d . . . . .
F7 F 0.5592(2) 0.0757(2) 0.12885(19) 0.0793(11) Uani 1 1 d . . . . .
C52 C 0.5900(5) 0.1972(6) 0.4729(4) 0.084(2) Uani 1 1 d . . . . .
H52 H 0.540440 0.188694 0.488424 0.101 Uiso 1 1 calc R U . . .
O243 O 0.3630(3) -0.1165(3) 0.0722(3) 0.0849(14) Uani 1 1 d . . . . .
C66 C 0.3658(5) -0.0600(5) 0.2538(4) 0.087(2) Uani 1 1 d . . . . .
F9 F 0.9269(2) 0.3811(2) 0.53797(18) 0.0784(11) Uani 1 1 d . . . . .
C33 C 1.0088(5) 0.2793(5) 0.1668(3) 0.081(2) Uani 1 1 d . . . . .
H33 H 0.986327 0.303196 0.135072 0.097 Uiso 1 1 calc R U . . .
O233 O 1.0243(3) 0.4866(3) 0.6706(2) 0.0792(13) Uani 1 1 d . . . . .
F11 F 0.8765(2) 0.5168(2) 0.55614(19) 0.0818(11) Uani 1 1 d . . . . .
O223 O 0.9149(3) 0.2982(3) 0.3679(2) 0.0778(13) Uani 1 1 d . . . . .
O253 O 0.5452(3) 0.2224(3) 0.0925(2) 0.0789(13) Uani 1 1 d . . . . .
C654 C 0.7920(5) -0.0557(5) 0.1865(4) 0.096(2) Uani 1 1 d . . . . .
H65A H 0.842202 -0.059194 0.216343 0.115 Uiso 1 1 calc R U . . .
H65B H 0.750738 -0.109503 0.172938 0.115 Uiso 1 1 calc R U . . .
C653 C 0.8689(6) 0.0406(5) 0.1475(5) 0.098(3) Uani 1 1 d . . . . .
H65C H 0.880718 0.054116 0.107268 0.117 Uiso 1 1 calc R U . . .
H65D H 0.922162 0.040926 0.175802 0.117 Uiso 1 1 calc R U . . .
F1 F 0.6591(2) 0.0328(2) 0.05116(18) 0.0790(11) Uani 1 1 d . . . . .
C36 C 0.4745(5) -0.1628(5) 0.2614(4) 0.098(3) Uani 1 1 d . . . . .
H36 H 0.511603 -0.197863 0.263564 0.117 Uiso 1 1 calc R U . . .
O213 O 0.7837(3) 0.4687(3) 0.4156(2) 0.0816(14) Uani 1 1 d . . . . .
O637 O 1.0253(5) 0.1314(5) 0.4744(4) 0.154(3) Uani 1 1 d . . . . .
C54 C 0.8082(5) 0.4172(6) 0.2064(4) 0.086(2) Uani 1 1 d . . . . .
H54 H 0.824866 0.459359 0.249759 0.103 Uiso 1 1 calc R U . . .
C461 C 0.4025(6) -0.2173(6) 0.3417(5) 0.129(3) Uani 1 1 d . . . . .
H46A H 0.432485 -0.261130 0.329338 0.194 Uiso 1 1 calc R U . . .
H46B H 0.343689 -0.242624 0.335732 0.194 Uiso 1 1 calc R U . . .
H46C H 0.425873 -0.182477 0.389270 0.194 Uiso 1 1 calc R U . . .
C23 C 1.0206(4) 0.3208(5) 0.2374(4) 0.0725(19) Uani 1 1 d . . . . .
C32 C 0.6813(5) 0.1467(5) 0.4078(4) 0.089(2) Uani 1 1 d . . . . .
H32 H 0.696391 0.101222 0.378649 0.107 Uiso 1 1 calc R U . . .
C56 C 0.3552(5) -0.1162(5) 0.2896(4) 0.092(2) Uani 1 1 d . . . . .
H56 H 0.308465 -0.121018 0.309146 0.110 Uiso 1 1 calc R U . . .
C221 C 0.8026(5) 0.2361(5) 0.3941(4) 0.0722(19) Uani 1 1 d . . . . .
H221 H 0.812832 0.187448 0.364897 0.087 Uiso 1 1 calc R U . . .
C46 C 0.4109(5) -0.1648(5) 0.2971(4) 0.094(2) Uani 1 1 d . . . . .
N642 N 0.6383(4) 0.2880(4) 0.2419(3) 0.0764(16) Uani 1 1 d . . . . .
H642 H 0.617104 0.258926 0.191913 0.092 Uiso 1 1 calc R U . . .
C41 C 1.2476(5) 0.3053(5) 0.7487(3) 0.077(2) Uani 1 1 d . . . . .
C34 C 0.8034(4) 0.3720(5) 0.0893(4) 0.082(2) Uani 1 1 d . . . . .
H34 H 0.816713 0.384427 0.051014 0.098 Uiso 1 1 calc R U . . .
C421 C 0.5597(6) 0.0426(6) 0.4139(6) 0.142(4) Uani 1 1 d . . . . .
H42A H 0.560772 0.027631 0.455134 0.213 Uiso 1 1 calc R U . . .
H42B H 0.584206 0.005059 0.382754 0.213 Uiso 1 1 calc R U . . .
H42C H 0.502151 0.037753 0.391876 0.213 Uiso 1 1 calc R U . . .
C53 C 1.0606(5) 0.1684(5) 0.1893(4) 0.094(2) Uani 1 1 d . . . . .
H53 H 1.071227 0.114944 0.172553 0.113 Uiso 1 1 calc R U . . .
C636 C 1.1103(8) 0.1771(9) 0.4878(5) 0.159(5) Uani 1 1 d . . . . .
H63A H 1.145686 0.161247 0.521848 0.191 Uiso 1 1 calc R U . . .
H63B H 1.114040 0.237477 0.506719 0.191 Uiso 1 1 calc R U . . .
C661 C 0.3087(6) -0.0020(6) 0.2520(4) 0.104(3) Uani 1 1 d . . . . .
H66C H 0.339467 0.056968 0.273219 0.124 Uiso 0.319(14) 1 calc R U P A 2
H66D H 0.263478 -0.013130 0.274989 0.124 Uiso 0.319(14) 1 calc R U P A 2
H66A H 0.337497 0.053150 0.285864 0.124 Uiso 0.681(14) 1 calc R U P A 1
H66B H 0.259108 -0.022880 0.267091 0.124 Uiso 0.681(14) 1 calc R U P A 1
C411 C 1.3137(5) 0.2929(6) 0.8000(4) 0.103(3) Uani 1 1 d . . . . .
H41A H 1.291177 0.287451 0.838671 0.155 Uiso 1 1 calc R U . . .
H41B H 1.361441 0.340851 0.815735 0.155 Uiso 1 1 calc R U . . .
H41C H 1.331329 0.242310 0.778799 0.155 Uiso 1 1 calc R U . . .
C14 C 0.7347(5) 0.2769(5) 0.1359(4) 0.079(2) Uani 1 1 d . . . . .
O263 O 0.6066(3) -0.1065(3) 0.0967(2) 0.0752(13) Uani 1 1 d . . . . .
C631 C 1.1187(5) 0.1701(6) 0.3088(4) 0.102(3) Uani 1 1 d . . . . .
H63C H 1.109396 0.109564 0.285252 0.122 Uiso 1 1 calc R U . . .
H63D H 1.179292 0.194405 0.321099 0.122 Uiso 1 1 calc R U . . .
C44 C 0.8333(5) 0.4340(5) 0.1528(4) 0.077(2) Uani 1 1 d . . . . .
C51 C 1.1685(6) 0.2536(5) 0.7269(4) 0.082(2) Uani 1 1 d . . . . .
H51 H 1.155325 0.211072 0.745924 0.098 Uiso 1 1 calc R U . . .
C651 C 0.8493(5) -0.1085(6) 0.0838(4) 0.097(3) Uani 1 1 d . . . . .
H65E H 0.869119 -0.090235 0.047860 0.116 Uiso 1 1 calc R U . . .
H65F H 0.897529 -0.115789 0.113291 0.116 Uiso 1 1 calc R U . . .
C644 C 0.6006(5) 0.3596(5) 0.2621(4) 0.090(2) Uani 1 1 d . . . . .
H64C H 0.614701 0.397303 0.236399 0.108 Uiso 1 1 calc R U . . .
H64D H 0.623095 0.390949 0.311086 0.108 Uiso 1 1 calc R U . . .
N222 N 0.8528(3) 0.3062(4) 0.4040(3) 0.0670(15) Uani 1 1 d . . . . .
C7 C 1.2648(5) 0.3679(5) 0.7208(4) 0.081(2) Uani 1 1 d . . . . .
H7 H 1.319068 0.403118 0.734540 0.098 Uiso 1 1 calc R U . . .
C451 C 0.7617(7) -0.4218(6) 0.0295(5) 0.135(4) Uani 1 1 d . . . . .
H45A H 0.821521 -0.418207 0.038391 0.203 Uiso 1 1 calc R U . . .
H45B H 0.734068 -0.466124 -0.013588 0.203 Uiso 1 1 calc R U . . .
H45C H 0.739585 -0.434260 0.066356 0.203 Uiso 1 1 calc R U . . .
C611 C 1.0265(5) 0.1965(5) 0.6468(5) 0.094(2) Uani 1 1 d . . . . .
H61A H 1.027167 0.161393 0.600682 0.113 Uiso 1 1 calc R U . F .
H61B H 1.018765 0.160323 0.674813 0.113 Uiso 1 1 calc R U . . .
C441 C 0.8852(5) 0.5159(5) 0.1592(4) 0.094(2) Uani 1 1 d . . . . .
H44A H 0.851405 0.557057 0.164318 0.141 Uiso 1 1 calc R U . . .
H44B H 0.906927 0.510983 0.118381 0.141 Uiso 1 1 calc R U . . .
H44C H 0.931519 0.533669 0.199072 0.141 Uiso 1 1 calc R U . . .
C13 C 1.0564(5) 0.2839(5) 0.2843(4) 0.079(2) Uani 1 1 d . . . . .
C24 C 0.7547(5) 0.2917(5) 0.0783(4) 0.080(2) Uani 1 1 d . . . . .
C26 C 0.4842(4) -0.1097(5) 0.2224(3) 0.0726(19) Uani 1 1 d . . . . .
C635 C 0.9758(6) 0.1593(6) 0.4301(4) 0.112(3) Uani 1 1 d . . . . .
H63E H 0.982716 0.219994 0.450480 0.134 Uiso 1 1 calc R U . . .
H63F H 0.916774 0.132037 0.423702 0.134 Uiso 1 1 calc R U . . .
C231 C 0.9982(5) 0.4006(5) 0.2589(4) 0.087(2) Uani 1 1 d . . . . .
H231 H 0.985379 0.426024 0.225736 0.105 Uiso 1 1 calc R U . . .
N242 N 0.6643(4) 0.1667(4) -0.0031(3) 0.0729(17) Uani 1 1 d . . . . .
C634 C 1.1411(6) 0.1586(8) 0.4233(5) 0.144(4) Uani 1 1 d . . . . .
H63G H 1.138955 0.098504 0.405169 0.173 Uiso 1 1 calc R U . . .
H63H H 1.199482 0.189770 0.433032 0.173 Uiso 1 1 calc R U . . .
C18 C 1.1232(6) 0.3266(5) 0.6515(4) 0.085(2) Uani 1 1 d . . . . .
C62 C 0.6384(5) 0.2779(5) 0.4938(4) 0.077(2) Uani 1 1 d . . . . .
C12 C 0.7088(5) 0.2934(5) 0.4695(4) 0.075(2) Uani 1 1 d . U . . .
C646 C 0.5092(6) 0.3304(6) 0.2485(5) 0.116(3) Uani 1 1 d . . . . .
H64E H 0.484962 0.379142 0.262405 0.140 Uiso 1 1 calc R U . . .
H64F H 0.486950 0.302066 0.199054 0.140 Uiso 1 1 calc R U . . .
O11 O 0.9465(3) 0.4667(3) 0.4392(2) 0.0692(12) Uani 1 1 d . . . . .
N212 N 1.1778(4) 0.4691(4) 0.6071(3) 0.0770(16) Uani 1 1 d . . . . .
C655 C 0.8321(6) 0.1050(6) 0.1871(4) 0.102(3) Uani 1 1 d . . . . .
H65G H 0.870483 0.160316 0.200300 0.122 Uiso 1 1 calc R U . . .
H65H H 0.779394 0.105817 0.158680 0.122 Uiso 1 1 calc R U . . .
C22 C 0.7314(5) 0.2257(5) 0.4243(4) 0.081(2) Uani 1 1 d . . . . .
C656 C 0.7575(6) 0.0111(6) 0.2250(5) 0.110(3) Uani 1 1 d . . . . .
H65I H 0.706939 0.014646 0.195610 0.132 Uiso 1 1 calc R U . . .
H65J H 0.741689 -0.001954 0.264340 0.132 Uiso 1 1 calc R U . . .
C241 C 0.7191(5) 0.2290(6) 0.0094(4) 0.083(2) Uani 1 1 d . . . . .
H241 H 0.740540 0.238029 -0.027261 0.100 Uiso 1 1 calc R U . . .
O55 O 0.4869(3) -0.0719(3) 0.0108(2) 0.0714(12) Uani 1 1 d . . . . .
C16 C 0.4310(5) -0.0556(5) 0.2214(4) 0.085(2) Uani 1 1 d . . . . .
C633 C 0.9988(5) 0.1400(5) 0.3593(4) 0.099(3) Uani 1 1 d . . . . .
H63I H 0.990813 0.079293 0.337626 0.118 Uiso 1 1 calc R U . . .
H63J H 0.962841 0.160344 0.328992 0.118 Uiso 1 1 calc R U . . .
C261 C 0.5441(5) -0.1209(5) 0.1809(4) 0.079(2) Uani 1 1 d . . . . .
H261 H 0.581593 -0.154060 0.188581 0.095 Uiso 1 1 calc R U . . .
C63 C 1.0770(5) 0.2084(5) 0.2604(4) 0.083(2) Uani 1 1 d . . . . .
C645 C 0.5191(7) 0.2042(5) 0.2602(5) 0.121(4) Uani 1 1 d . . . . .
H64G H 0.498673 0.177932 0.210421 0.145 Uiso 1 1 calc R U . . .
H64H H 0.500168 0.162751 0.281537 0.145 Uiso 1 1 calc R U . . .
N252 N 0.5340(4) -0.2066(4) -0.0554(3) 0.0847(19) Uani 1 1 d . . . . .
C21 C 1.2054(5) 0.3806(4) 0.6735(3) 0.0691(18) Uani 1 1 d . . . . .
N262 N 0.5492(3) -0.0879(3) 0.1333(3) 0.0715(15) Uani 1 1 d . . . . .
C643 C 0.6122(6) 0.2286(5) 0.2775(4) 0.102(3) Uani 1 1 d . . . . .
H64I H 0.633453 0.255326 0.327229 0.122 Uiso 1 1 calc R U . . .
H64J H 0.634655 0.178802 0.262597 0.122 Uiso 1 1 calc R U . . .
C211 C 1.2282(5) 0.4435(5) 0.6444(4) 0.080(2) Uani 1 1 d . . . . .
H211 H 1.285713 0.468596 0.653334 0.096 Uiso 1 1 calc R U . . .
C251 C 0.5659(6) -0.2711(5) -0.0580(4) 0.089(2) Uani 1 1 d . . . . .
H251 H 0.532669 -0.324709 -0.085121 0.107 Uiso 1 1 calc R U . . .
N232 N 0.9949(4) 0.4378(4) 0.3190(3) 0.0782(16) Uani 1 1 d . . . . .
C621 C 0.6082(5) 0.3487(7) 0.5368(4) 0.124(4) Uani 1 1 d D . . . .
H62A H 0.565378 0.362062 0.506388 0.149 Uiso 0.5 1 calc R U P B 1
H62B H 0.580797 0.328483 0.568682 0.149 Uiso 0.5 1 calc R U P B 1
H621 H 0.585975 0.340829 0.573401 0.149 Uiso 0.5 1 calc R U P C 2
C623 C 0.7063(6) 0.4099(5) 0.6350(4) 0.126(4) Uani 0.5 1 d G U P D 1
H62C H 0.721644 0.355701 0.622089 0.152 Uiso 0.5 1 calc R U P D 1
H62D H 0.665913 0.407476 0.663863 0.152 Uiso 0.5 1 calc R U P D 1
N622 N 0.6691(5) 0.4244(4) 0.5755(3) 0.095(3) Uani 0.5 1 d DG U P D 1
H622 H 0.712241 0.432555 0.549228 0.115 Uiso 0.5 1 calc R U P D 1
C624 C 0.6543(5) 0.5002(4) 0.6065(4) 0.094(3) Uani 0.5 1 d G U P D 1
H62E H 0.617882 0.493524 0.637707 0.113 Uiso 0.5 1 calc R U P D 1
H62F H 0.623566 0.518026 0.571337 0.113 Uiso 0.5 1 calc R U P D 1
C626 C 0.7264(7) 0.5645(4) 0.6438(4) 0.134(5) Uani 0.5 1 d G U P D 1
H62G H 0.766752 0.566998 0.614968 0.161 Uiso 0.5 1 calc R U P D 1
H62H H 0.711046 0.618731 0.656802 0.161 Uiso 0.5 1 calc R U P D 1
O627 O 0.7637(6) 0.5500(6) 0.7033(4) 0.117(3) Uani 0.5 1 d G U P D 1
C625 C 0.7785(5) 0.4743(6) 0.6724(4) 0.105(4) Uani 0.5 1 d G U P D 1
H62I H 0.809162 0.456551 0.707569 0.127 Uiso 0.5 1 calc R U P D 1
H62J H 0.814880 0.480942 0.641155 0.127 Uiso 0.5 1 calc R U P D 1
N721 N 0.6109(5) 0.4185(6) 0.5268(4) 0.095(3) Uani 0.5 1 d DG U P D 2
H721 H 0.669812 0.449102 0.534559 0.115 Uiso 0.5 1 calc R U P D 2
B2 B 0.9654(2) 0.0812(2) 0.76332(19) 0.146(5) Uani 1 1 d G U . E -1
F3 F 0.9526(3) 0.0285(3) 0.8016(2) 0.146(2) Uani 1 1 d G U . E -1
F4 F 0.9959(4) 0.1636(2) 0.8071(3) 0.222(4) Uani 1 1 d G U . E -1
F5 F 0.8960(3) 0.0786(4) 0.7245(3) 0.228(4) Uani 1 1 d G U . E -1
F6 F 1.0232(4) 0.0586(4) 0.7249(3) 0.206(3) Uani 1 1 d G U . E -1
C614 C 0.8768(4) 0.1791(3) 0.5985(3) 0.149(4) Uani 1 1 d G U . F -1
H61C H 0.884881 0.150996 0.552840 0.179 Uiso 1 1 calc R U . F -1
H61D H 0.859550 0.135853 0.618617 0.179 Uiso 1 1 calc R U . F -1
C615 C 0.8088(3) 0.2259(5) 0.5920(4) 0.169(5) Uani 1 1 d G U . F -1
H61E H 0.755692 0.185953 0.565425 0.203 Uiso 1 1 calc R U . F -1
H61F H 0.823177 0.265048 0.567498 0.203 Uiso 1 1 calc R U . F -1
O617 O 0.7990(3) 0.2742(5) 0.6628(4) 0.176(4) Uani 1 1 d G U . F -1
C616 C 0.8807(4) 0.3328(4) 0.7070(4) 0.156(4) Uani 1 1 d G U . F -1
H61G H 0.897092 0.376719 0.687408 0.187 Uiso 1 1 calc R U . F -1
H61H H 0.872829 0.360003 0.752944 0.187 Uiso 1 1 calc R U . F -1
C613 C 0.9489(3) 0.2880(4) 0.7128(3) 0.120(3) Uani 1 1 d G U . F -1
H61I H 0.936297 0.249788 0.738402 0.144 Uiso 1 1 calc R U . F -1
H61J H 1.001703 0.329013 0.738461 0.144 Uiso 1 1 calc R U . F -1
N612 N 0.9593(3) 0.2385(4) 0.6433(3) 0.105(2) Uani 1 1 d G U . F -1
H612 H 0.974602 0.279875 0.620351 0.126 Uiso 1 1 calc R U . F -1
C722 C 0.5696(5) 0.3945(4) 0.4564(4) 0.094(3) Uani 0.5 1 d G U P D 2
H72A H 0.511584 0.362926 0.447805 0.113 Uiso 0.5 1 calc R U P D 2
H72B H 0.599233 0.360269 0.426806 0.113 Uiso 0.5 1 calc R U P D 2
C723 C 0.5721(7) 0.4622(8) 0.5796(4) 0.126(4) Uani 0.5 1 d G U P D 2
H72C H 0.606015 0.474425 0.625801 0.152 Uiso 0.5 1 calc R U P D 2
H72D H 0.515336 0.430583 0.575468 0.152 Uiso 0.5 1 calc R U P D 2
C725 C 0.5713(5) 0.5417(6) 0.5614(4) 0.105(4) Uani 0.5 1 d G U P D 2
H72E H 0.542311 0.575928 0.591643 0.127 Uiso 0.5 1 calc R U P D 2
H72F H 0.629369 0.573789 0.571536 0.127 Uiso 0.5 1 calc R U P D 2
O726 O 0.5306(5) 0.5301(5) 0.4882(4) 0.117(3) Uani 0.5 1 d G U P D 2
C724 C 0.5731(4) 0.4778(5) 0.4452(3) 0.134(5) Uani 0.5 1 d G U P D 2
H72G H 0.631829 0.507640 0.454375 0.161 Uiso 0.5 1 calc R U P D 2
H72H H 0.547388 0.467699 0.397032 0.161 Uiso 0.5 1 calc R U P D 2
C2 C 1.0190(5) 0.1616(5) 0.0673(4) 0.104(3) Uani 1 1 d G . . . .
H2A H 0.997255 0.196429 0.042975 0.155 Uiso 1 1 calc R U . . .
H2B H 0.979949 0.107152 0.052396 0.155 Uiso 1 1 calc R U . . .
H2C H 1.072717 0.154460 0.057510 0.155 Uiso 1 1 calc R U . . .
C664 C 0.2435(4) 0.0540(7) 0.1795(3) 0.116(4) Uani 0.319(14) 1 d G U P A 2
H66E H 0.200403 0.055572 0.206202 0.139 Uiso 0.319(14) 1 calc R U P A 2
H66F H 0.290067 0.103219 0.204087 0.139 Uiso 0.319(14) 1 calc R U P A 2
N662 N 0.2745(4) -0.0248(8) 0.1733(4) 0.101(3) Uani 0.319(14) 1 d G U P A 2
H662 H 0.322259 -0.023049 0.150850 0.121 Uiso 0.319(14) 1 calc R U P A 2
C663 C 0.2064(6) -0.1024(7) 0.1314(5) 0.111(5) Uani 0.319(14) 1 d G U P A 2
H66G H 0.161686 -0.107863 0.156003 0.134 Uiso 0.319(14) 1 calc R U P A 2
H66H H 0.229559 -0.152122 0.125595 0.134 Uiso 0.319(14) 1 calc R U P A 2
C665 C 0.1703(7) -0.0983(8) 0.0619(4) 0.140(7) Uani 0.319(14) 1 d G U P A 2
H66I H 0.213397 -0.099879 0.035200 0.168 Uiso 0.319(14) 1 calc R U P A 2
H66J H 0.123719 -0.147507 0.037303 0.168 Uiso 0.319(14) 1 calc R U P A 2
O667 O 0.1394(5) -0.0195(9) 0.0681(3) 0.123(4) Uani 0.319(14) 1 d G U P A 2
C666 C 0.2074(6) 0.0580(8) 0.1100(3) 0.122(6) Uani 0.319(14) 1 d G U P A 2
H66K H 0.252142 0.063536 0.085469 0.146 Uiso 0.319(14) 1 calc R U P A 2
H66L H 0.184259 0.107779 0.115865 0.146 Uiso 0.319(14) 1 calc R U P A 2
O767 O 0.1732(6) 0.0302(9) 0.0812(3) 0.123(4) Uani 0.681(14) 1 d G U P A 1
C766 C 0.2026(6) -0.0363(8) 0.0712(3) 0.140(7) Uani 0.681(14) 1 d G U P A 1
H76A H 0.254611 -0.027039 0.055530 0.168 Uiso 0.681(14) 1 calc R U P A 1
H76B H 0.162028 -0.083925 0.035652 0.168 Uiso 0.681(14) 1 calc R U P A 1
C764 C 0.2203(5) -0.0565(7) 0.1399(4) 0.111(5) Uani 0.681(14) 1 d G U P A 1
H76C H 0.169189 -0.064077 0.157002 0.134 Uiso 0.681(14) 1 calc R U P A 1
H76D H 0.240995 -0.107774 0.132832 0.134 Uiso 0.681(14) 1 calc R U P A 1
N762 N 0.2791(4) 0.0104(7) 0.1844(3) 0.101(3) Uani 0.681(14) 1 d G U P A 1
H762 H 0.328416 0.011860 0.163709 0.121 Uiso 0.681(14) 1 calc R U P A 1
C763 C 0.2558(5) 0.0929(7) 0.1885(4) 0.116(4) Uani 0.681(14) 1 d G U P A 1
H76E H 0.210540 0.098006 0.212827 0.139 Uiso 0.681(14) 1 calc R U P A 1
H76F H 0.304383 0.139203 0.215367 0.139 Uiso 0.681(14) 1 calc R U P A 1
C765 C 0.2285(7) 0.1013(8) 0.1204(5) 0.122(6) Uani 0.681(14) 1 d G U P A 1
H76G H 0.202571 0.149141 0.124913 0.146 Uiso 0.681(14) 1 calc R U P A 1
H76H H 0.276638 0.110411 0.099998 0.146 Uiso 0.681(14) 1 calc R U P A 1

loop_
_atom_site_aniso_label
_atom_site_aniso_U_11
_atom_site_aniso_U_22
_atom_site_aniso_U_33
_atom_site_aniso_U_23
_atom_site_aniso_U_13
_atom_site_aniso_U_12
Fe6 0.0833(9) 0.0886(8) 0.0678(7) 0.0340(6) 0.0339(6) 0.0383(7)
Fe1 0.0702(8) 0.0871(8) 0.0738(7) 0.0398(7) 0.0229(6) 0.0245(6)
Fe3 0.0674(8) 0.1032(9) 0.0741(7) 0.0460(7) 0.0238(6) 0.0286(7)
Fe2 0.0714(8) 0.0923(8) 0.0791(8) 0.0471(7) 0.0203(6) 0.0241(7)
Fe4 0.0881(9) 0.0884(8) 0.0690(7) 0.0336(7) 0.0338(7) 0.0379(7)
Fe5 0.0835(8) 0.0878(8) 0.0715(7) 0.0358(6) 0.0338(6) 0.0408(7)
O647 0.135(5) 0.122(5) 0.099(4) 0.048(4) 0.060(4) 0.047(4)
N652 0.082(5) 0.102(5) 0.100(5) 0.046(4) 0.033(4) 0.044(4)
O14 0.072(3) 0.088(3) 0.065(3) 0.027(3) 0.016(3) 0.020(3)
O657 0.077(4) 0.102(4) 0.112(5) 0.019(4) 0.022(3) 0.018(4)
O12 0.075(3) 0.081(3) 0.082(3) 0.024(3) 0.026(3) 0.027(3)
F2 0.088(3) 0.101(3) 0.066(2) 0.039(2) 0.033(2) 0.046(2)
N632 0.079(4) 0.133(6) 0.086(4) 0.053(4) 0.032(4) 0.052(4)
C42 0.084(6) 0.090(6) 0.096(6) 0.045(5) 0.019(5) 0.002(5)
C61 0.087(6) 0.089(5) 0.073(5) 0.041(4) 0.018(4) 0.029(5)
O13 0.077(3) 0.116(4) 0.071(3) 0.047(3) 0.028(3) 0.033(3)
O1 0.093(4) 0.092(3) 0.073(3) 0.040(3) 0.035(3) 0.046(3)
C64 0.076(5) 0.091(6) 0.075(5) 0.035(5) 0.015(4) 0.037(5)
C641 0.093(6) 0.097(6) 0.062(4) 0.030(4) 0.023(4) 0.039(5)
C45 0.114(8) 0.126(8) 0.122(7) 0.071(7) 0.037(6) 0.058(7)
C55 0.099(6) 0.114(6) 0.086(5) 0.051(5) 0.032(5) 0.049(5)
C65 0.080(6) 0.099(6) 0.094(5) 0.053(5) 0.040(5) 0.041(5)
C15 0.080(5) 0.080(5) 0.081(5) 0.032(4) 0.038(4) 0.034(5)
C25 0.095(6) 0.088(5) 0.092(6) 0.038(5) 0.031(5) 0.042(5)
C35 0.094(6) 0.100(6) 0.096(6) 0.049(5) 0.022(5) 0.044(5)
F10 0.084(3) 0.091(3) 0.085(3) 0.043(2) 0.022(2) 0.025(2)
O3 0.076(4) 0.099(4) 0.096(4) 0.052(3) 0.015(3) 0.026(3)
C43 0.073(5) 0.136(7) 0.076(5) 0.046(5) 0.025(4) 0.042(5)
O16 0.085(3) 0.096(3) 0.058(3) 0.028(3) 0.017(2) 0.036(3)
F7 0.087(3) 0.086(3) 0.079(3) 0.032(2) 0.037(2) 0.034(2)
C52 0.066(5) 0.116(7) 0.080(5) 0.043(5) 0.018(4) 0.024(5)
O243 0.095(4) 0.096(4) 0.078(3) 0.033(3) 0.037(3) 0.037(3)
C66 0.090(6) 0.113(6) 0.076(5) 0.039(5) 0.038(4) 0.038(5)
F9 0.075(3) 0.090(3) 0.081(3) 0.039(2) 0.023(2) 0.023(2)
C33 0.079(5) 0.108(6) 0.057(4) 0.033(4) 0.009(4) 0.026(5)
O233 0.079(3) 0.097(4) 0.068(3) 0.041(3) 0.013(2) 0.018(3)
F11 0.079(3) 0.105(3) 0.077(3) 0.045(2) 0.025(2) 0.029(2)
O223 0.071(3) 0.099(4) 0.080(3) 0.038(3) 0.034(3) 0.030(3)
O253 0.061(3) 0.107(4) 0.064(3) 0.028(3) -0.003(2) 0.027(3)
C654 0.099(6) 0.115(7) 0.077(5) 0.021(5) 0.036(5) 0.039(5)
C653 0.097(7) 0.097(6) 0.108(6) 0.035(5) 0.032(5) 0.040(6)
F1 0.085(3) 0.095(3) 0.073(2) 0.032(2) 0.031(2) 0.039(2)
C36 0.095(6) 0.122(7) 0.108(6) 0.064(5) 0.044(5) 0.042(5)
O213 0.070(3) 0.096(4) 0.085(3) 0.045(3) 0.012(3) 0.014(3)
O637 0.144(6) 0.246(9) 0.185(7) 0.169(7) 0.089(6) 0.116(6)
C54 0.075(5) 0.108(6) 0.081(5) 0.029(5) 0.022(4) 0.037(5)
C461 0.131(8) 0.162(9) 0.153(8) 0.103(7) 0.070(7) 0.063(7)
C23 0.057(4) 0.096(5) 0.084(5) 0.049(4) 0.024(4) 0.025(4)
C32 0.092(6) 0.074(5) 0.110(6) 0.036(5) 0.031(5) 0.026(5)
C56 0.097(6) 0.113(6) 0.096(6) 0.059(5) 0.047(5) 0.035(5)
C221 0.070(5) 0.082(5) 0.073(5) 0.033(4) 0.016(4) 0.025(4)
C46 0.093(6) 0.113(6) 0.105(6) 0.063(5) 0.043(5) 0.035(5)
N642 0.090(5) 0.081(4) 0.067(4) 0.035(3) 0.023(3) 0.021(4)
C41 0.084(6) 0.092(5) 0.065(4) 0.038(4) 0.017(4) 0.032(5)
C34 0.055(5) 0.112(6) 0.093(6) 0.055(5) 0.015(4) 0.019(5)
C421 0.106(8) 0.120(8) 0.184(11) 0.049(8) 0.029(8) -0.008(7)
C53 0.092(6) 0.123(7) 0.098(6) 0.049(5) 0.046(5) 0.057(5)
C636 0.151(11) 0.292(15) 0.114(8) 0.124(9) 0.056(8) 0.133(11)
C661 0.130(7) 0.146(8) 0.075(5) 0.057(5) 0.055(5) 0.069(6)
C411 0.092(6) 0.140(7) 0.117(7) 0.085(6) 0.031(5) 0.046(5)
C14 0.069(5) 0.097(6) 0.077(5) 0.026(5) 0.026(4) 0.029(5)
O263 0.071(3) 0.091(3) 0.075(3) 0.034(3) 0.023(3) 0.031(3)
C631 0.082(6) 0.146(8) 0.117(6) 0.070(6) 0.052(5) 0.055(5)
C44 0.063(5) 0.083(5) 0.068(5) 0.018(4) -0.006(4) 0.008(4)
C51 0.099(6) 0.087(5) 0.078(5) 0.043(4) 0.028(5) 0.034(5)
C651 0.083(6) 0.140(8) 0.104(6) 0.063(6) 0.049(5) 0.056(6)
C644 0.074(6) 0.095(6) 0.114(6) 0.045(5) 0.027(5) 0.030(5)
N222 0.050(3) 0.098(4) 0.059(3) 0.038(3) 0.003(3) 0.022(3)
C7 0.093(6) 0.095(5) 0.084(5) 0.043(4) 0.036(4) 0.056(5)
C451 0.164(10) 0.135(8) 0.165(9) 0.095(7) 0.056(8) 0.091(7)
C611 0.093(6) 0.108(6) 0.117(6) 0.073(5) 0.038(5) 0.038(6)
C441 0.081(6) 0.108(6) 0.102(6) 0.046(5) 0.023(5) 0.025(5)
C13 0.072(5) 0.109(6) 0.076(5) 0.046(5) 0.033(4) 0.030(5)
C24 0.074(5) 0.105(6) 0.075(5) 0.040(5) 0.026(4) 0.036(5)
C26 0.061(4) 0.097(5) 0.066(4) 0.034(4) 0.018(3) 0.018(4)
C635 0.113(7) 0.161(8) 0.110(7) 0.078(6) 0.055(6) 0.070(6)
C231 0.089(6) 0.106(6) 0.085(5) 0.052(5) 0.037(5) 0.017(5)
N242 0.091(5) 0.068(4) 0.068(4) 0.027(4) 0.026(4) 0.024(4)
C634 0.099(7) 0.258(13) 0.155(9) 0.143(9) 0.051(7) 0.095(8)
C18 0.100(7) 0.097(6) 0.081(5) 0.040(5) 0.036(5) 0.045(5)
C62 0.066(5) 0.090(5) 0.077(5) 0.036(5) 0.015(4) 0.012(5)
C12 0.070(5) 0.086(5) 0.075(5) 0.036(4) 0.016(4) 0.017(4)
C646 0.103(7) 0.156(9) 0.122(7) 0.073(7) 0.047(6) 0.044(6)
O11 0.064(3) 0.084(3) 0.068(3) 0.034(2) 0.019(2) 0.019(2)
N212 0.079(4) 0.085(4) 0.077(4) 0.040(3) 0.025(3) 0.017(3)
C655 0.093(7) 0.111(7) 0.101(6) 0.042(6) 0.004(5) 0.029(5)
C22 0.091(6) 0.082(5) 0.090(5) 0.037(5) 0.044(5) 0.032(5)
C656 0.105(7) 0.103(7) 0.118(7) 0.018(6) 0.053(6) 0.024(6)
C241 0.095(6) 0.115(7) 0.052(4) 0.038(5) 0.013(4) 0.046(6)
O55 0.076(3) 0.081(3) 0.066(3) 0.032(2) 0.024(2) 0.021(3)
C16 0.106(6) 0.107(6) 0.064(4) 0.042(4) 0.030(4) 0.044(5)
C633 0.098(7) 0.123(7) 0.115(7) 0.067(6) 0.054(6) 0.050(5)
C261 0.083(5) 0.098(5) 0.074(5) 0.046(4) 0.028(4) 0.028(4)
C63 0.072(5) 0.123(7) 0.077(5) 0.050(5) 0.031(4) 0.041(5)
C645 0.171(10) 0.097(6) 0.140(8) 0.052(6) 0.106(8) 0.059(7)
N252 0.106(5) 0.099(5) 0.081(4) 0.046(4) 0.048(4) 0.053(4)
C21 0.066(5) 0.080(5) 0.069(4) 0.034(4) 0.020(4) 0.016(4)
N262 0.071(4) 0.085(4) 0.068(3) 0.025(3) 0.024(3) 0.036(3)
C643 0.136(8) 0.098(6) 0.107(6) 0.054(5) 0.068(6) 0.049(6)
C211 0.076(5) 0.092(5) 0.083(5) 0.036(4) 0.020(4) 0.035(4)
C251 0.112(7) 0.091(6) 0.068(5) 0.022(4) 0.020(4) 0.039(5)
N232 0.072(4) 0.100(5) 0.078(4) 0.047(4) 0.021(3) 0.026(4)
C621 0.080(6) 0.151(9) 0.084(6) -0.025(6) 0.019(5) -0.006(6)
C623 0.175(12) 0.145(10) 0.086(8) 0.047(8) 0.057(8) 0.068(9)
N622 0.119(9) 0.114(6) 0.095(7) 0.056(6) 0.055(6) 0.068(6)
C624 0.094(8) 0.107(8) 0.080(7) 0.044(7) 0.018(6) 0.001(7)
C626 0.173(12) 0.129(10) 0.075(7) 0.060(7) -0.020(8) -0.029(9)
O627 0.112(7) 0.143(7) 0.096(6) 0.034(5) 0.025(5) 0.036(6)
C625 0.117(9) 0.126(9) 0.092(8) 0.042(7) 0.034(7) 0.057(8)
N721 0.119(9) 0.114(6) 0.095(7) 0.056(6) 0.055(6) 0.068(6)
B2 0.185(10) 0.135(8) 0.140(8) 0.070(7) 0.027(7) 0.067(7)
F3 0.152(5) 0.164(5) 0.187(5) 0.129(4) 0.060(4) 0.061(4)
F4 0.275(9) 0.203(7) 0.185(7) 0.118(6) -0.022(6) 0.032(6)
F5 0.137(6) 0.308(9) 0.275(8) 0.230(7) -0.028(5) -0.010(6)
F6 0.266(8) 0.188(6) 0.265(8) 0.143(6) 0.138(7) 0.122(6)
C614 0.092(8) 0.198(11) 0.177(10) 0.126(9) 0.004(7) -0.003(8)
C615 0.094(8) 0.236(13) 0.249(14) 0.191(12) 0.036(9) 0.033(8)
O617 0.093(5) 0.242(9) 0.278(11) 0.192(9) 0.056(6) 0.059(6)
C616 0.119(9) 0.201(11) 0.211(12) 0.123(10) 0.066(9) 0.080(9)
C613 0.066(6) 0.149(8) 0.173(10) 0.097(8) 0.017(6) 0.033(6)
N612 0.100(6) 0.137(6) 0.102(5) 0.075(5) 0.023(4) 0.027(5)
C722 0.094(8) 0.107(8) 0.080(7) 0.044(7) 0.018(6) 0.001(7)
C723 0.175(12) 0.145(10) 0.086(8) 0.047(8) 0.057(8) 0.068(9)
C725 0.117(9) 0.126(9) 0.092(8) 0.042(7) 0.034(7) 0.057(8)
O726 0.112(7) 0.143(7) 0.096(6) 0.034(5) 0.025(5) 0.036(6)
C724 0.173(12) 0.129(10) 0.075(7) 0.060(7) -0.020(8) -0.029(9)
C2 0.097(6) 0.131(7) 0.081(5) 0.034(5) 0.020(5) 0.024(6)
C664 0.118(8) 0.163(13) 0.136(8) 0.105(9) 0.057(7) 0.088(8)
N662 0.129(7) 0.139(9) 0.091(5) 0.060(6) 0.066(5) 0.099(7)
C663 0.109(9) 0.134(14) 0.079(7) 0.014(8) -0.011(6) 0.064(9)
C665 0.102(11) 0.164(17) 0.128(10) 0.023(11) -0.016(8) 0.050(12)
O667 0.104(8) 0.188(12) 0.091(6) 0.046(7) 0.033(6) 0.061(9)
C666 0.144(12) 0.154(14) 0.124(10) 0.077(10) 0.085(9) 0.074(11)
O767 0.104(8) 0.188(12) 0.091(6) 0.046(7) 0.033(6) 0.061(9)
C766 0.102(11) 0.164(17) 0.128(10) 0.023(11) -0.016(8) 0.050(12)
C764 0.109(9) 0.134(14) 0.079(7) 0.014(8) -0.011(6) 0.064(9)
N762 0.129(7) 0.139(9) 0.091(5) 0.060(6) 0.066(5) 0.099(7)
C763 0.118(8) 0.163(13) 0.136(8) 0.105(9) 0.057(7) 0.088(8)
C765 0.144(12) 0.154(14) 0.124(10) 0.077(10) 0.085(9) 0.074(11)

loop_
_atom_type_symbol
_atom_type_description
_atom_type_scat_dispersion_real
_atom_type_scat_dispersion_imag
_atom_type_scat_source
C C 0.0181 0.0091 'International Tables Vol C Tables 4.2.6.8 and 6.1.1.4'
H H 0.0000 0.0000 'International Tables Vol C Tables 4.2.6.8 and 6.1.1.4'
B B 0.0090 0.0039 'International Tables Vol C Tables 4.2.6.8 and 6.1.1.4'
F F 0.0727 0.0534 'International Tables Vol C Tables 4.2.6.8 and 6.1.1.4'
Fe Fe -1.1336 3.1974 'International Tables Vol C Tables 4.2.6.8 and 6.1.1.4'
N N 0.0311 0.0180 'International Tables Vol C Tables 4.2.6.8 and 6.1.1.4'
O O 0.0492 0.0322 'International Tables Vol C Tables 4.2.6.8 and 6.1.1.4'

loop_
_geom_angle_atom_site_label_1
_geom_angle_atom_site_label_2
_geom_angle_atom_site_label_3
_geom_angle
_geom_angle_site_symmetry_1
_geom_angle_site_symmetry_3
_geom_angle_publ_flag
F2 Fe6 F7 81.63(16) . . ?
F2 Fe6 N262 167.8(2) . . ?
O16 Fe6 F2 92.87(16) . . ?
O16 Fe6 F7 91.82(18) . . ?
O16 Fe6 O243 84.7(2) . . ?
O16 Fe6 N262 85.0(2) . . ?
F7 Fe6 N262 86.45(19) . . ?
O243 Fe6 F2 94.18(18) . . ?
O243 Fe6 F7 174.42(17) . . ?
O243 Fe6 N262 97.5(2) . . ?
O55 Fe6 F2 98.06(16) . . ?
O55 Fe6 O16 168.12(19) . . ?
O55 Fe6 F7 94.34(17) . . ?
O55 Fe6 O243 89.89(19) . . ?
O55 Fe6 N262 85.25(19) . . ?
O12 Fe1 F9 92.40(18) . . ?
O12 Fe1 F11 91.76(18) . . ?
O12 Fe1 O213 84.6(2) . . ?
O12 Fe1 N222 86.5(2) . . ?
F9 Fe1 N222 81.44(17) . . ?
F11 Fe1 F9 80.36(16) . . ?
F11 Fe1 O213 95.86(18) . . ?
F11 Fe1 N222 161.62(18) . . ?
O213 Fe1 F9 175.14(18) . . ?
O213 Fe1 N222 102.2(2) . . ?
O11 Fe1 O12 169.0(2) . . ?
O11 Fe1 F9 95.31(17) . . ?
O11 Fe1 F11 97.31(18) . . ?
O11 Fe1 O213 88.18(18) . . ?
O11 Fe1 N222 86.9(2) . . ?
O13 Fe3 F10 91.44(18) . . ?
O13 Fe3 F11 86.75(18) . 2_766 ?
O13 Fe3 O223 88.7(2) . . ?
O13 Fe3 N232 84.6(2) . . ?
F10 Fe3 F11 79.03(16) . 2_766 ?
F10 Fe3 O223 94.68(18) . . ?
F10 Fe3 N232 167.2(2) . . ?
F11 Fe3 N232 88.59(19) 2_766 . ?
O223 Fe3 F11 172.13(17) . 2_766 ?
O223 Fe3 N232 97.4(2) . . ?
O11 Fe3 O13 169.69(19) . . ?
O11 Fe3 F10 98.86(17) . . ?
O11 Fe3 F11 94.68(18) . 2_766 ?
O11 Fe3 O223 90.94(19) . . ?
O11 Fe3 N232 85.3(2) . . ?
F10 Fe2 N212 87.28(19) . . ?
O3 Fe2 F10 87.71(19) . . ?
O3 Fe2 O233 90.2(2) . . ?
O3 Fe2 N212 83.9(2) . . ?
F9 Fe2 F10 80.68(16) . . ?
F9 Fe2 O3 92.62(19) . . ?
F9 Fe2 O233 93.27(18) . . ?
F9 Fe2 N212 167.6(2) . . ?
O233 Fe2 F10 173.49(18) . . ?
O233 Fe2 N212 98.6(2) . . ?
O11 Fe2 F10 92.50(16) 2_766 . ?
O11 Fe2 O3 168.4(2) 2_766 . ?
O11 Fe2 F9 98.89(18) 2_766 . ?
O11 Fe2 O233 90.81(19) 2_766 . ?
O11 Fe2 N212 84.5(2) 2_766 . ?
O14 Fe4 F7 93.08(18) . . ?
O14 Fe4 O253 83.6(2) . . ?
O14 Fe4 F1 92.01(18) . . ?
O14 Fe4 N242 84.3(2) . . ?
F7 Fe4 O253 93.49(17) . . ?
F7 Fe4 F1 80.51(15) . . ?
F7 Fe4 N242 167.06(19) . . ?
O253 Fe4 F1 172.40(17) . . ?
O253 Fe4 N242 98.8(2) . . ?
F1 Fe4 N242 86.91(18) . . ?
O55 Fe4 O14 167.5(2) 2_655 . ?
O55 Fe4 F7 98.47(18) 2_655 . ?
O55 Fe4 O253 90.84(19) 2_655 . ?
O55 Fe4 F1 94.63(18) 2_655 . ?
O55 Fe4 N242 85.5(2) 2_655 . ?
F2 Fe5 N252 86.78(19) 2_655 . ?
O1 Fe5 F2 91.01(16) . 2_655 ?
O1 Fe5 F1 90.55(18) . . ?
O1 Fe5 O263 85.03(18) . . ?
O1 Fe5 N252 86.6(2) . . ?
F1 Fe5 F2 81.27(16) . 2_655 ?
F1 Fe5 O263 94.90(18) . . ?
F1 Fe5 N252 167.68(18) . . ?
O263 Fe5 F2 174.48(18) . 2_655 ?
O263 Fe5 N252 96.8(2) . . ?
O55 Fe5 F2 94.37(16) . 2_655 ?
O55 Fe5 O1 167.8(2) . . ?
O55 Fe5 F1 101.10(17) . . ?
O55 Fe5 O263 90.25(18) . . ?
O55 Fe5 N252 82.7(2) . . ?
C646 O647 C645 107.2(6) . . ?
C654 N652 H652 107.2 . . ?
C654 N652 C651 115.3(6) . . ?
C653 N652 H652 107.2 . . ?
C653 N652 C654 106.8(7) . . ?
C653 N652 C651 112.7(6) . . ?
C651 N652 H652 107.2 . . ?
C14 O14 Fe4 128.3(5) . . ?
C656 O657 C655 106.2(7) . . ?
C12 O12 Fe1 135.5(4) . . ?
Fe6 F2 Fe5 121.84(16) . 2_655 ?
C631 N632 H632 107.2 . . ?
C631 N632 C634 111.5(6) . . ?
C631 N632 C633 113.8(6) . . ?
C634 N632 H632 107.2 . . ?
C633 N632 H632 107.2 . . ?
C633 N632 C634 109.6(6) . . ?
C52 C42 C32 115.4(8) . . ?
C52 C42 C421 124.6(8) . . ?
C32 C42 C421 119.9(8) . . ?
C51 C61 C611 121.0(7) . . ?
C51 C61 C18 121.0(8) . . ?
C18 C61 C611 117.7(7) . . ?
C13 O13 Fe3 128.3(5) . . ?
C15 O1 Fe5 125.3(4) . . ?
C54 C64 C641 123.5(7) . . ?
C14 C64 C641 118.3(8) . . ?
C14 C64 C54 118.2(7) . . ?
C64 C641 H64A 109.5 . . ?
C64 C641 H64B 109.5 . . ?
C64 C641 N642 110.7(6) . . ?
H64A C641 H64B 108.1 . . ?
N642 C641 H64A 109.5 . . ?
N642 C641 H64B 109.5 . . ?
C55 C45 C35 120.0 . . ?
C55 C45 C451 122.1(6) . . ?
C35 C45 C451 117.8(6) . . ?
C45 C55 H55 120.0 . . ?
C65 C55 C45 120.0 . . ?
C65 C55 H55 120.0 . . ?
C55 C65 C651 122.0(5) . . ?
C15 C65 C55 120.0 . . ?
C15 C65 C651 118.0(5) . . ?
O1 C15 C65 119.0(4) . . ?
O1 C15 C25 121.0(4) . . ?
C25 C15 C65 120.0 . . ?
C15 C25 C35 120.0 . . ?
C15 C25 C251 123.8(5) . . ?
C35 C25 C251 115.9(5) . . ?
C45 C35 H35 120.0 . . ?
C25 C35 C45 120.0 . . ?
C25 C35 H35 120.0 . . ?
Fe3 F10 Fe2 123.68(19) . . ?
C18 O3 Fe2 131.3(5) . . ?
C33 C43 C2 118.8(7) . . ?
C53 C43 C33 120.1(7) . . ?
C53 C43 C2 121.2(8) . . ?
C16 O16 Fe6 123.9(4) . . ?
Fe4 F7 Fe6 122.7(2) . . ?
C42 C52 H52 117.7 . . ?
C42 C52 C62 124.7(8) . . ?
C62 C52 H52 117.7 . . ?
N242 O243 Fe6 117.6(4) 2_655 . ?
C56 C66 C661 120.7(7) . . ?
C16 C66 C56 119.8(7) . . ?
C16 C66 C661 119.4(7) . . ?
Fe2 F9 Fe1 123.08(18) . . ?
C43 C33 H33 120.0 . . ?
C43 C33 C23 120.0(7) . . ?
C23 C33 H33 120.0 . . ?
N232 O233 Fe2 116.5(4) 2_766 . ?
Fe1 F11 Fe3 123.59(18) . 2_766 ?
N222 O223 Fe3 114.4(4) . . ?
N252 O253 Fe4 113.8(4) 2_655 . ?
N652 C654 H65A 109.1 . . ?
N652 C654 H65B 109.1 . . ?
N652 C654 C656 112.7(7) . . ?
H65A C654 H65B 107.8 . . ?
C656 C654 H65A 109.1 . . ?
C656 C654 H65B 109.1 . . ?
N652 C653 H65C 109.2 . . ?
N652 C653 H65D 109.2 . . ?
N652 C653 C655 111.9(7) . . ?
H65C C653 H65D 107.9 . . ?
C655 C653 H65C 109.2 . . ?
C655 C653 H65D 109.2 . . ?
Fe5 F1 Fe4 121.1(2) . . ?
C46 C36 H36 119.3 . . ?
C46 C36 C26 121.5(7) . . ?
C26 C36 H36 119.3 . . ?
N212 O213 Fe1 117.6(4) 2_766 . ?
C635 O637 C636 108.5(7) . . ?
C64 C54 H54 118.9 . . ?
C44 C54 C64 122.3(8) . . ?
C44 C54 H54 118.9 . . ?
H46A C461 H46B 109.5 . . ?
H46A C461 H46C 109.5 . . ?
H46B C461 H46C 109.5 . . ?
C46 C461 H46A 109.5 . . ?
C46 C461 H46B 109.5 . . ?
C46 C461 H46C 109.5 . . ?
C33 C23 C13 118.8(7) . . ?
C33 C23 C231 118.1(7) . . ?
C13 C23 C231 123.1(7) . . ?
C42 C32 H32 118.2 . . ?
C22 C32 C42 123.5(7) . . ?
C22 C32 H32 118.2 . . ?
C66 C56 H56 119.0 . . ?
C46 C56 C66 121.9(7) . . ?
C46 C56 H56 119.0 . . ?
N222 C221 H221 117.4 . . ?
N222 C221 C22 125.1(7) . . ?
C22 C221 H221 117.4 . . ?
C36 C46 C461 122.1(8) . . ?
C56 C46 C36 117.5(7) . . ?
C56 C46 C461 120.3(7) . . ?
C641 N642 H642 108.4 . . ?
C644 N642 C641 110.4(6) . . ?
C644 N642 H642 108.4 . . ?
C644 N642 C643 109.3(6) . . ?
C643 N642 C641 112.0(6) . . ?
C643 N642 H642 108.4 . . ?
C51 C41 C411 121.1(7) . . ?
C51 C41 C7 117.9(7) . . ?
C7 C41 C411 121.0(8) . . ?
C44 C34 H34 117.8 . . ?
C44 C34 C24 124.4(7) . . ?
C24 C34 H34 117.8 . . ?
C42 C421 H42A 109.5 . . ?
C42 C421 H42B 109.5 . . ?
C42 C421 H42C 109.5 . . ?
H42A C421 H42B 109.5 . . ?
H42A C421 H42C 109.5 . . ?
H42B C421 H42C 109.5 . . ?
C43 C53 H53 118.8 . . ?
C43 C53 C63 122.5(8) . . ?
C63 C53 H53 118.8 . . ?
O637 C636 H63A 109.6 . . ?
O637 C636 H63B 109.6 . . ?
O637 C636 C634 110.2(10) . . ?
H63A C636 H63B 108.1 . . ?
C634 C636 H63A 109.6 . . ?
C634 C636 H63B 109.6 . . ?
C66 C661 H66C 111.5 . . ?
C66 C661 H66D 111.5 . . ?
C66 C661 H66A 107.9 . . ?
C66 C661 H66B 107.9 . . ?
C66 C661 N662 101.5(6) . . ?
C66 C661 N762 117.6(6) . . ?
H66C C661 H66D 109.3 . . ?
H66A C661 H66B 107.2 . . ?
N662 C661 H66C 111.5 . . ?
N662 C661 H66D 111.5 . . ?
N762 C661 H66A 107.9 . . ?
N762 C661 H66B 107.9 . . ?
C41 C411 H41A 109.5 . . ?
C41 C411 H41B 109.5 . . ?
C41 C411 H41C 109.5 . . ?
H41A C411 H41B 109.5 . . ?
H41A C411 H41C 109.5 . . ?
H41B C411 H41C 109.5 . . ?
O14 C14 C64 115.7(7) . . ?
O14 C14 C24 122.1(7) . . ?
C64 C14 C24 122.2(8) . . ?
N262 O263 Fe5 117.6(4) . . ?
N632 C631 H63C 109.0 . . ?
N632 C631 H63D 109.0 . . ?
N632 C631 C63 112.9(6) . . ?
H63C C631 H63D 107.8 . . ?
C63 C631 H63C 109.0 . . ?
C63 C631 H63D 109.0 . . ?
C54 C44 C34 116.9(8) . . ?
C54 C44 C441 122.7(8) . . ?
C34 C44 C441 120.3(7) . . ?
C61 C51 C41 121.9(7) . . ?
C61 C51 H51 119.0 . . ?
C41 C51 H51 119.0 . . ?
N652 C651 H65E 109.3 . . ?
N652 C651 H65F 109.3 . . ?
C65 C651 N652 111.8(6) . . ?
C65 C651 H65E 109.3 . . ?
C65 C651 H65F 109.3 . . ?
H65E C651 H65F 107.9 . . ?
N642 C644 H64C 109.6 . . ?
N642 C644 H64D 109.6 . . ?
N642 C644 C646 110.1(7) . . ?
H64C C644 H64D 108.2 . . ?
C646 C644 H64C 109.6 . . ?
C646 C644 H64D 109.6 . . ?
O223 N222 Fe1 119.0(4) . . ?
C221 N222 Fe1 127.6(5) . . ?
C221 N222 O223 113.1(6) . . ?
C41 C7 H7 118.9 . . ?
C21 C7 C41 122.3(8) . . ?
C21 C7 H7 118.9 . . ?
C45 C451 H45A 109.5 . . ?
C45 C451 H45B 109.5 . . ?
C45 C451 H45C 109.5 . . ?
H45A C451 H45B 109.5 . . ?
H45A C451 H45C 109.5 . . ?
H45B C451 H45C 109.5 . . ?
C61 C611 H61A 110.0 . . ?
C61 C611 H61B 110.0 . . ?
H61A C611 H61B 108.4 . . ?
N612 C611 C61 108.5(7) . . ?
N612 C611 H61A 110.0 . . ?
N612 C611 H61B 110.0 . . ?
C44 C441 H44A 109.5 . . ?
C44 C441 H44B 109.5 . . ?
C44 C441 H44C 109.5 . . ?
H44A C441 H44B 109.5 . . ?
H44A C441 H44C 109.5 . . ?
H44B C441 H44C 109.5 . . ?
O13 C13 C23 120.3(7) . . ?
O13 C13 C63 119.4(7) . . ?
C63 C13 C23 120.1(7) . . ?
C34 C24 C241 122.9(7) . . ?
C14 C24 C34 115.9(8) . . ?
C14 C24 C241 120.9(8) . . ?
C36 C26 C261 116.4(7) . . ?
C16 C26 C36 119.1(6) . . ?
C16 C26 C261 124.3(6) . . ?
O637 C635 H63E 109.2 . . ?
O637 C635 H63F 109.2 . . ?
O637 C635 C633 112.0(7) . . ?
H63E C635 H63F 107.9 . . ?
C633 C635 H63E 109.2 . . ?
C633 C635 H63F 109.2 . . ?
C23 C231 H231 118.0 . . ?
N232 C231 C23 123.9(7) . . ?
N232 C231 H231 118.0 . . ?
O243 N242 Fe4 116.2(4) 2_655 . ?
C241 N242 Fe4 128.2(6) . . ?
C241 N242 O243 115.5(6) . 2_655 ?
N632 C634 H63G 109.6 . . ?
N632 C634 H63H 109.6 . . ?
C636 C634 N632 110.1(7) . . ?
C636 C634 H63G 109.6 . . ?
C636 C634 H63H 109.6 . . ?
H63G C634 H63H 108.1 . . ?
C61 C18 C21 117.6(8) . . ?
O3 C18 C61 119.6(8) . . ?
O3 C18 C21 122.8(7) . . ?
C52 C62 C621 119.4(7) . . ?
C12 C62 C52 119.4(8) . . ?
C12 C62 C621 120.9(8) . . ?
O12 C12 C62 119.5(7) . . ?
O12 C12 C22 121.1(7) . . ?
C62 C12 C22 119.4(7) . . ?
O647 C646 C644 112.8(8) . . ?
O647 C646 H64E 109.0 . . ?
O647 C646 H64F 109.0 . . ?
C644 C646 H64E 109.0 . . ?
C644 C646 H64F 109.0 . . ?
H64E C646 H64F 107.8 . . ?
Fe1 O11 Fe3 118.2(2) . . ?
Fe2 O11 Fe1 121.4(2) 2_766 . ?
Fe2 O11 Fe3 118.3(2) 2_766 . ?
O213 N212 Fe2 117.4(4) 2_766 . ?
C211 N212 Fe2 128.0(5) . . ?
C211 N212 O213 114.5(6) . 2_766 ?
O657 C655 C653 110.3(7) . . ?
O657 C655 H65G 109.6 . . ?
O657 C655 H65H 109.6 . . ?
C653 C655 H65G 109.6 . . ?
C653 C655 H65H 109.6 . . ?
H65G C655 H65H 108.1 . . ?
C32 C22 C221 119.0(7) . . ?
C32 C22 C12 117.5(7) . . ?
C12 C22 C221 123.5(7) . . ?
O657 C656 C654 110.4(7) . . ?
O657 C656 H65I 109.6 . . ?
O657 C656 H65J 109.6 . . ?
C654 C656 H65I 109.6 . . ?
C654 C656 H65J 109.6 . . ?
H65I C656 H65J 108.1 . . ?
C24 C241 H241 117.9 . . ?
N242 C241 C24 124.3(7) . . ?
N242 C241 H241 117.9 . . ?
Fe4 O55 Fe6 119.7(2) 2_655 . ?
Fe4 O55 Fe5 121.1(2) 2_655 . ?
Fe5 O55 Fe6 117.4(2) . . ?
O16 C16 C66 118.9(7) . . ?
O16 C16 C26 121.3(7) . . ?
C66 C16 C26 119.8(7) . . ?
N632 C633 C635 107.5(7) . . ?
N632 C633 H63I 110.2 . . ?
N632 C633 H63J 110.2 . . ?
C635 C633 H63I 110.2 . . ?
C635 C633 H63J 110.2 . . ?
H63I C633 H63J 108.5 . . ?
C26 C261 H261 118.3 . . ?
N262 C261 C26 123.3(7) . . ?
N262 C261 H261 118.3 . . ?
C53 C63 C631 120.4(7) . . ?
C13 C63 C53 118.3(7) . . ?
C13 C63 C631 121.2(7) . . ?
O647 C645 H64G 109.3 . . ?
O647 C645 H64H 109.3 . . ?
O647 C645 C643 111.7(8) . . ?
H64G C645 H64H 108.0 . . ?
C643 C645 H64G 109.3 . . ?
C643 C645 H64H 109.3 . . ?
O253 N252 Fe5 120.2(4) 2_655 . ?
C251 N252 Fe5 122.8(6) . . ?
C251 N252 O253 116.8(7) . 2_655 ?
C7 C21 C18 119.3(7) . . ?
C7 C21 C211 119.4(7) . . ?
C211 C21 C18 121.2(7) . . ?
O263 N262 Fe6 117.4(4) . . ?
C261 N262 Fe6 125.1(5) . . ?
C261 N262 O263 116.7(5) . . ?
N642 C643 C645 107.7(7) . . ?
N642 C643 H64I 110.2 . . ?
N642 C643 H64J 110.2 . . ?
C645 C643 H64I 110.2 . . ?
C645 C643 H64J 110.2 . . ?
H64I C643 H64J 108.5 . . ?
N212 C211 C21 125.8(7) . . ?
N212 C211 H211 117.1 . . ?
C21 C211 H211 117.1 . . ?
C25 C251 H251 118.2 . . ?
N252 C251 C25 123.5(7) . . ?
N252 C251 H251 118.2 . . ?
O233 N232 Fe3 118.0(4) 2_766 . ?
C231 N232 Fe3 127.0(6) . . ?
C231 N232 O233 115.0(6) . 2_766 ?
C62 C621 H62A 108.0 . . ?
C62 C621 H62B 108.0 . . ?
C62 C621 H621 117.9 . . ?
H62A C621 H62B 107.2 . . ?
N622 C621 C62 117.3(7) . . ?
N622 C621 H62A 108.0 . . ?
N622 C621 H62B 108.0 . . ?
N721 C621 C62 124.2(9) . . ?
N721 C621 H621 117.9 . . ?
H62C C623 H62D 108.1 . . ?
N622 C623 H62C 109.5 . . ?
N622 C623 H62D 109.5 . . ?
N622 C623 C625 110.7 . . ?
C625 C623 H62C 109.5 . . ?
C625 C623 H62D 109.5 . . ?
C621 N622 H622 108.6 . . ?
C623 N622 C621 104.7(5) . . ?
C623 N622 H622 108.6 . . ?
C624 N622 C621 126.8(6) . . ?
C624 N622 C623 97.9 . . ?
C624 N622 H622 108.6 . . ?
N622 C624 H62E 108.5 . . ?
N622 C624 H62F 108.5 . . ?
N622 C624 C626 115.1 . . ?
H62E C624 H62F 107.5 . . ?
C626 C624 H62E 108.5 . . ?
C626 C624 H62F 108.5 . . ?
C624 C626 H62G 109.5 . . ?
C624 C626 H62H 109.5 . . ?
H62G C626 H62H 108.1 . . ?
O627 C626 C624 110.8 . . ?
O627 C626 H62G 109.5 . . ?
O627 C626 H62H 109.5 . . ?
C625 O627 C626 98.0 . . ?
C623 C625 H62I 108.5 . . ?
C623 C625 H62J 108.5 . . ?
O627 C625 C623 115.1 . . ?
O627 C625 H62I 108.5 . . ?
O627 C625 H62J 108.5 . . ?
H62I C625 H62J 107.5 . . ?
C621 N721 H721 110.3 . . ?
C621 N721 C722 103.3(7) . . ?
C621 N721 C723 102.3(8) . . ?
C722 N721 H721 110.3 . . ?
C722 N721 C723 119.7(8) . . ?
C723 N721 H721 110.3 . . ?
F3 B2 F4 109.5 . . ?
F3 B2 F6 109.5 . . ?
F5 B2 F3 110.9 . . ?
F5 B2 F4 106.6 . . ?
F5 B2 F6 110.9 . . ?
F6 B2 F4 109.4 . . ?
H61C C614 H61D 108.0 . . ?
C615 C614 H61C 109.4 . . ?
C615 C614 H61D 109.4 . . ?
C615 C614 N612 111.2 . . ?
N612 C614 H61C 109.4 . . ?
N612 C614 H61D 109.4 . . ?
C614 C615 H61E 109.6 . . ?
C614 C615 H61F 109.6 . . ?
C614 C615 O617 110.2 . . ?
H61E C615 H61F 108.1 . . ?
O617 C615 H61E 109.6 . . ?
O617 C615 H61F 109.6 . . ?
C616 O617 C615 111.5 . . ?
O617 C616 H61G 109.2 . . ?
O617 C616 H61H 109.2 . . ?
H61G C616 H61H 107.9 . . ?
C613 C616 O617 112.1 . . ?
C613 C616 H61G 109.2 . . ?
C613 C616 H61H 109.2 . . ?
C616 C613 H61I 109.2 . . ?
C616 C613 H61J 109.2 . . ?
C616 C613 N612 111.9 . . ?
H61I C613 H61J 107.9 . . ?
N612 C613 H61I 109.2 . . ?
N612 C613 H61J 109.2 . . ?
C611 N612 C614 112.4(6) . . ?
C611 N612 C613 113.5(5) . . ?
C611 N612 H612 106.3 . . ?
C614 N612 H612 106.3 . . ?
C613 N612 C614 111.6 . . ?
C613 N612 H612 106.3 . . ?
N721 C722 H72A 111.2 . . ?
N721 C722 H72B 111.2 . . ?
N721 C722 C724 102.8(6) . . ?
H72A C722 H72B 109.1 . . ?
C724 C722 H72A 111.2 . . ?
C724 C722 H72B 111.2 . . ?
N721 C723 H72C 111.9 . . ?
N721 C723 H72D 111.9 . . ?
N721 C723 C725 99.5(5) . . ?
H72C C723 H72D 109.6 . . ?
C725 C723 H72C 111.9 . . ?
C725 C723 H72D 111.9 . . ?
C723 C725 H72E 108.1 . . ?
C723 C725 H72F 108.1 . . ?
H72E C725 H72F 107.3 . . ?
O726 C725 C723 116.7 . . ?
O726 C725 H72E 108.1 . . ?
O726 C725 H72F 108.1 . . ?
C725 O726 C725 125.5(8) . 2_666 ?
C724 O726 C725 106.7 . . ?
C724 O726 C725 90.1(4) . 2_666 ?
C722 C724 H72G 109.0 . . ?
C722 C724 H72H 109.0 . . ?
O726 C724 C722 112.8 . . ?
O726 C724 H72G 109.0 . . ?
O726 C724 H72H 109.0 . . ?
H72G C724 H72H 107.8 . . ?
C43 C2 H2A 109.5 . . ?
C43 C2 H2B 109.5 . . ?
C43 C2 H2C 109.5 . . ?
H2A C2 H2B 109.5 . . ?
H2A C2 H2C 109.5 . . ?
H2B C2 H2C 109.5 . . ?
H66E C664 H66F 108.0 . . ?
N662 C664 H66E 109.3 . . ?
N662 C664 H66F 109.3 . . ?
C666 C664 H66E 109.3 . . ?
C666 C664 H66F 109.3 . . ?
C666 C664 N662 111.4 . . ?
C661 N662 H662 109.0 . . ?
C664 N662 C661 94.8(6) . . ?
C664 N662 H662 109.0 . . ?
C663 N662 C661 122.5(6) . . ?
C663 N662 C664 111.4 . . ?
C663 N662 H662 109.0 . . ?
N662 C663 H66G 109.4 . . ?
N662 C663 H66H 109.4 . . ?
N662 C663 C665 111.3 . . ?
H66G C663 H66H 108.0 . . ?
C665 C663 H66G 109.4 . . ?
C665 C663 H66H 109.4 . . ?
C663 C665 H66I 109.3 . . ?
C663 C665 H66J 109.3 . . ?
H66I C665 H66J 108.0 . . ?
O667 C665 C663 111.4 . . ?
O667 C665 H66I 109.3 . . ?
O667 C665 H66J 109.3 . . ?
C666 O667 C665 111.4 . . ?
C664 C666 O667 111.4 . . ?
C664 C666 H66K 109.4 . . ?
C664 C666 H66L 109.4 . . ?
O667 C666 H66K 109.4 . . ?
O667 C666 H66L 109.4 . . ?
H66K C666 H66L 108.0 . . ?
C766 O767 C765 114.5 . . ?
O767 C766 H76A 109.7 . . ?
O767 C766 H76B 109.7 . . ?
O767 C766 C764 109.6 . . ?
H76A C766 H76B 108.2 . . ?
C764 C766 H76A 109.7 . . ?
C764 C766 H76B 109.7 . . ?
C766 C764 H76C 110.7 . . ?
C766 C764 H76D 110.7 . . ?
H76C C764 H76D 108.8 . . ?
N762 C764 C766 105.4 . . ?
N762 C764 H76C 110.7 . . ?
N762 C764 H76D 110.7 . . ?
C661 N762 H762 104.8 . . ?
C661 N762 C763 116.2(6) . . ?
C764 N762 C661 112.2(6) . . ?
C764 N762 H762 104.8 . . ?
C764 N762 C763 112.7 . . ?
C763 N762 H762 104.8 . . ?
N762 C763 H76E 108.9 . . ?
N762 C763 H76F 108.9 . . ?
H76E C763 H76F 107.7 . . ?
C765 C763 N762 113.3 . . ?
C765 C763 H76E 108.9 . . ?
C765 C763 H76F 108.9 . . ?
O767 C765 C763 107.3 . . ?
O767 C765 H76G 110.3 . . ?
O767 C765 H76H 110.3 . . ?
C763 C765 H76G 110.3 . . ?
C763 C765 H76H 110.3 . . ?
H76G C765 H76H 108.5 . . ?

loop_
_geom_bond_atom_site_label_1
_geom_bond_atom_site_label_2
_geom_bond_distance
_geom_bond_site_symmetry_2
_geom_bond_publ_flag
Fe6 F2 1.977(4) . ?
Fe6 O16 1.963(4) . ?
Fe6 F7 2.024(4) . ?
Fe6 O243 1.968(5) . ?
Fe6 O55 1.926(4) . ?
Fe6 N262 2.121(5) . ?
Fe1 O12 1.928(5) . ?
Fe1 F9 2.057(4) . ?
Fe1 F11 1.944(4) . ?
Fe1 O213 1.992(5) . ?
Fe1 N222 2.108(6) . ?
Fe1 O11 1.902(4) . ?
Fe3 O13 1.942(5) . ?
Fe3 F10 1.978(4) . ?
Fe3 F11 2.068(4) 2_766 ?
Fe3 O223 1.982(5) . ?
Fe3 O11 1.904(4) . ?
Fe3 N232 2.126(6) . ?
Fe2 F10 2.045(4) . ?
Fe2 O3 1.979(5) . ?
Fe2 F9 1.977(4) . ?
Fe2 O233 1.990(5) . ?
Fe2 O11 1.895(4) 2_766 ?
Fe2 N212 2.129(6) . ?
Fe4 O14 1.894(5) . ?
Fe4 F7 1.974(4) . ?
Fe4 O253 2.009(5) . ?
Fe4 F1 2.038(4) . ?
Fe4 N242 2.138(6) . ?
Fe4 O55 1.868(5) 2_655 ?
Fe5 F2 2.018(3) 2_655 ?
Fe5 O1 1.936(5) . ?
Fe5 F1 1.955(4) . ?
Fe5 O263 1.989(4) . ?
Fe5 O55 1.893(5) . ?
Fe5 N252 2.140(7) . ?
O647 C646 1.420(9) . ?
O647 C645 1.442(9) . ?
N652 H652 1.0000 . ?
N652 C654 1.474(8) . ?
N652 C653 1.462(9) . ?
N652 C651 1.504(9) . ?
O14 C14 1.350(8) . ?
O657 C655 1.461(9) . ?
O657 C656 1.405(9) . ?
O12 C12 1.333(8) . ?
N632 H632 1.0000 . ?
N632 C631 1.466(8) . ?
N632 C634 1.517(9) . ?
N632 C633 1.497(9) . ?
C42 C52 1.345(10) . ?
C42 C32 1.424(10) . ?
C42 C421 1.494(11) . ?
C61 C51 1.382(10) . ?
C61 C611 1.523(10) . ?
C61 C18 1.398(10) . ?
O13 C13 1.333(8) . ?
O1 C15 1.329(5) . ?
C64 C641 1.468(9) . ?
C64 C54 1.430(10) . ?
C64 C14 1.393(10) . ?
C641 H64A 0.9900 . ?
C641 H64B 0.9900 . ?
C641 N642 1.522(9) . ?
C45 C55 1.3900 . ?
C45 C35 1.3900 . ?
C45 C451 1.567(8) . ?
C55 H55 0.9500 . ?
C55 C65 1.3900 . ?
C65 C15 1.3900 . ?
C65 C651 1.471(10) . ?
C15 C25 1.3900 . ?
C25 C35 1.3900 . ?
C25 C251 1.524(9) . ?
C35 H35 0.9500 . ?
O3 C18 1.334(9) . ?
C43 C33 1.386(10) . ?
C43 C53 1.360(10) . ?
C43 C2 1.538(9) . ?
O16 C16 1.336(8) . ?
C52 H52 0.9500 . ?
C52 C62 1.390(10) . ?
O243 N242 1.413(7) 2_655 ?
C66 C56 1.406(10) . ?
C66 C661 1.510(10) . ?
C66 C16 1.390(10) . ?
C33 H33 0.9500 . ?
C33 C23 1.418(9) . ?
O233 N232 1.368(7) 2_766 ?
O223 N222 1.395(6) . ?
O253 N252 1.366(7) 2_655 ?
C654 H65A 0.9900 . ?
C654 H65B 0.9900 . ?
C654 C656 1.475(10) . ?
C653 H65C 0.9900 . ?
C653 H65D 0.9900 . ?
C653 C655 1.481(11) . ?
C36 H36 0.9500 . ?
C36 C46 1.411(10) . ?
C36 C26 1.412(9) . ?
O213 N212 1.406(6) 2_766 ?
O637 C636 1.445(13) . ?
O637 C635 1.399(9) . ?
C54 H54 0.9500 . ?
C54 C44 1.366(10) . ?
C461 H46A 0.9800 . ?
C461 H46B 0.9800 . ?
C461 H46C 0.9800 . ?
C461 C46 1.499(10) . ?
C23 C13 1.438(9) . ?
C23 C231 1.459(10) . ?
C32 H32 0.9500 . ?
C32 C22 1.386(10) . ?
C56 H56 0.9500 . ?
C56 C46 1.385(10) . ?
C221 H221 0.9500 . ?
C221 N222 1.290(8) . ?
C221 C22 1.456(9) . ?
N642 H642 1.0000 . ?
N642 C644 1.476(9) . ?
N642 C643 1.494(8) . ?
C41 C411 1.511(10) . ?
C41 C51 1.386(10) . ?
C41 C7 1.391(9) . ?
C34 H34 0.9500 . ?
C34 C44 1.396(10) . ?
C34 C24 1.416(10) . ?
C421 H42A 0.9800 . ?
C421 H42B 0.9800 . ?
C421 H42C 0.9800 . ?
C53 H53 0.9500 . ?
C53 C63 1.415(10) . ?
C636 H63A 0.9900 . ?
C636 H63B 0.9900 . ?
C636 C634 1.508(12) . ?
C661 H66C 0.9900 . ?
C661 H66D 0.9900 . ?
C661 H66A 0.9900 . ?
C661 H66B 0.9900 . ?
C661 N662 1.576(9) . ?
C661 N762 1.527(8) . ?
C411 H41A 0.9800 . ?
C411 H41B 0.9800 . ?
C411 H41C 0.9800 . ?
C14 C24 1.400(10) . ?
O263 N262 1.358(6) . ?
C631 H63C 0.9900 . ?
C631 H63D 0.9900 . ?
C631 C63 1.520(10) . ?
C44 C441 1.485(10) . ?
C51 H51 0.9500 . ?
C651 H65E 0.9900 . ?
C651 H65F 0.9900 . ?
C644 H64C 0.9900 . ?
C644 H64D 0.9900 . ?
C644 C646 1.482(11) . ?
C7 H7 0.9500 . ?
C7 C21 1.387(9) . ?
C451 H45A 0.9800 . ?
C451 H45B 0.9800 . ?
C451 H45C 0.9800 . ?
C611 H61A 0.9900 . ?
C611 H61B 0.9900 . ?
C611 N612 1.451(8) . ?
C441 H44A 0.9800 . ?
C441 H44B 0.9800 . ?
C441 H44C 0.9800 . ?
C13 C63 1.385(10) . ?
C24 C241 1.490(10) . ?
C26 C16 1.406(9) . ?
C26 C261 1.446(9) . ?
C635 H63E 0.9900 . ?
C635 H63F 0.9900 . ?
C635 C633 1.566(10) . ?
C231 H231 0.9500 . ?
C231 N232 1.262(8) . ?
N242 C241 1.219(9) . ?
C634 H63G 0.9900 . ?
C634 H63H 0.9900 . ?
C18 C21 1.442(10) . ?
C62 C12 1.381(9) . ?
C62 C621 1.518(11) . ?
C12 C22 1.433(9) . ?
C646 H64E 0.9900 . ?
C646 H64F 0.9900 . ?
N212 C211 1.287(8) . ?
C655 H65G 0.9900 . ?
C655 H65H 0.9900 . ?
C656 H65I 0.9900 . ?
C656 H65J 0.9900 . ?
C241 H241 0.9500 . ?
C633 H63I 0.9900 . ?
C633 H63J 0.9900 . ?
C261 H261 0.9500 . ?
C261 N262 1.306(8) . ?
C645 H64G 0.9900 . ?
C645 H64H 0.9900 . ?
C645 C643 1.501(12) . ?
N252 C251 1.311(8) . ?
C21 C211 1.430(9) . ?
C643 H64I 0.9900 . ?
C643 H64J 0.9900 . ?
C211 H211 0.9500 . ?
C251 H251 0.9500 . ?
C621 H62A 0.9900 . ?
C621 H62B 0.9900 . ?
C621 H621 0.9500 . ?
C621 N622 1.434(10) . ?
C621 N721 1.281(12) . ?
C623 H62C 0.9900 . ?
C623 H62D 0.9900 . ?
C623 N622 1.4243 . ?
C623 C625 1.4247 . ?
N622 H622 1.0000 . ?
N622 C624 1.3710 . ?
C624 H62E 0.9900 . ?
C624 H62F 0.9900 . ?
C624 C626 1.4235 . ?
C626 H62G 0.9900 . ?
C626 H62H 0.9900 . ?
C626 O627 1.4223 . ?
O627 C625 1.3695 . ?
C625 H62I 0.9900 . ?
C625 H62J 0.9900 . ?
N721 H721 1.0000 . ?
N721 C722 1.438(11) . ?
N721 C723 1.471(10) . ?
B2 F3 1.4006 . ?
B2 F4 1.4029 . ?
B2 F5 1.2968 . ?
B2 F6 1.4027 . ?
C614 H61C 0.9900 . ?
C614 H61D 0.9900 . ?
C614 C615 1.5242 . ?
C614 N612 1.5394 . ?
C615 H61E 0.9900 . ?
C615 H61F 0.9900 . ?
C615 O617 1.5403 . ?
O617 C616 1.5229 . ?
C616 H61G 0.9900 . ?
C616 H61H 0.9900 . ?
C616 C613 1.5016 . ?
C613 H61I 0.9900 . ?
C613 H61J 0.9900 . ?
C613 N612 1.5249 . ?
N612 H612 1.0000 . ?
C722 H72A 0.9900 . ?
C722 H72B 0.9900 . ?
C722 C724 1.5245 . ?
C723 H72C 0.9900 . ?
C723 H72D 0.9900 . ?
C723 C725 1.5371 . ?
C725 H72E 0.9900 . ?
C725 H72F 0.9900 . ?
C725 O726 1.5259 . ?
O726 C724 1.4548 . ?
C724 H72G 0.9900 . ?
C724 H72H 0.9900 . ?
C2 H2A 0.9800 . ?
C2 H2B 0.9800 . ?
C2 H2C 0.9800 . ?
C664 H66E 0.9900 . ?
C664 H66F 0.9900 . ?
C664 N662 1.5241 . ?
C664 C666 1.5230 . ?
N662 H662 1.0000 . ?
N662 C663 1.5240 . ?
C663 H66G 0.9900 . ?
C663 H66H 0.9900 . ?
C663 C665 1.5245 . ?
C665 H66I 0.9900 . ?
C665 H66J 0.9900 . ?
C665 O667 1.5237 . ?
O667 C666 1.5236 . ?
C666 H66K 0.9900 . ?
C666 H66L 0.9900 . ?
O767 C766 1.3065 . ?
O767 C765 1.3457 . ?
C766 H76A 0.9900 . ?
C766 H76B 0.9900 . ?
C766 C764 1.5883 . ?
C764 H76C 0.9900 . ?
C764 H76D 0.9900 . ?
C764 N762 1.3621 . ?
N762 H762 1.0000 . ?
N762 C763 1.5290 . ?
C763 H76E 0.9900 . ?
C763 H76F 0.9900 . ?
C763 C765 1.4972 . ?
C765 H76G 0.9900 . ?
C765 H76H 0.9900 . ?

loop_
_geom_torsion_atom_site_label_1
_geom_torsion_atom_site_label_2
_geom_torsion_atom_site_label_3
_geom_torsion_atom_site_label_4
_geom_torsion
_geom_torsion_site_symmetry_1
_geom_torsion_site_symmetry_2
_geom_torsion_site_symmetry_3
_geom_torsion_site_symmetry_4
_geom_torsion_publ_flag
Fe6 O16 C16 C66 -134.2(6) . . . . ?
Fe6 O16 C16 C26 45.5(10) . . . . ?
Fe1 O12 C12 C62 176.9(5) . . . . ?
Fe1 O12 C12 C22 -3.6(10) . . . . ?
Fe3 O13 C13 C23 37.4(9) . . . . ?
Fe3 O13 C13 C63 -146.5(5) . . . . ?
Fe3 O223 N222 Fe1 13.9(5) . . . . ?
Fe3 O223 N222 C221 -160.8(4) . . . . ?
Fe2 O3 C18 C61 158.0(5) . . . . ?
Fe2 O3 C18 C21 -22.8(10) . . . . ?
Fe2 N212 C211 C21 3.4(11) . . . . ?
Fe4 O14 C14 C64 139.7(6) . . . . ?
Fe4 O14 C14 C24 -40.8(9) . . . . ?
Fe4 N242 C241 C24 1.3(11) . . . . ?
Fe5 O1 C15 C65 -137.4(3) . . . . ?
Fe5 O1 C15 C25 45.2(5) . . . . ?
Fe5 O263 N262 Fe6 -5.8(6) . . . . ?
Fe5 O263 N262 C261 164.2(5) . . . . ?
Fe5 N252 C251 C25 -5.3(9) . . . . ?
O647 C645 C643 N642 -61.6(9) . . . . ?
N652 C654 C656 O657 -61.6(10) . . . . ?
N652 C653 C655 O657 60.5(9) . . . . ?
O14 C14 C24 C34 -176.5(6) . . . . ?
O14 C14 C24 C241 9.3(11) . . . . ?
O12 C12 C22 C32 179.4(7) . . . . ?
O12 C12 C22 C221 -1.8(11) . . . . ?
F2 Fe5 O55 Fe6 -143.2(2) 2_655 . . . ?
F2 Fe5 O55 Fe4 52.3(3) 2_655 . . 2_655 ?
N632 C631 C63 C53 -144.4(8) . . . . ?
N632 C631 C63 C13 37.5(11) . . . . ?
C42 C52 C62 C12 3.3(11) . . . . ?
C42 C52 C62 C621 176.8(8) . . . . ?
C42 C32 C22 C221 -177.4(7) . . . . ?
C42 C32 C22 C12 1.4(12) . . . . ?
C61 C611 N612 C614 167.5(5) . . . . ?
C61 C611 N612 C613 -64.8(6) . . . . ?
C61 C18 C21 C7 -1.5(10) . . . . ?
C61 C18 C21 C211 174.5(6) . . . . ?
O13 C13 C63 C53 -177.2(7) . . . . ?
O13 C13 C63 C631 0.9(11) . . . . ?
O1 Fe5 O55 Fe6 100.9(9) . . . . ?
O1 Fe5 O55 Fe4 -63.6(10) . . . 2_655 ?
O1 C15 C25 C35 177.3(4) . . . . ?
O1 C15 C25 C251 -9.1(6) . . . . ?
C64 C641 N642 C644 -86.7(7) . . . . ?
C64 C641 N642 C643 151.3(6) . . . . ?
C64 C54 C44 C34 3.6(11) . . . . ?
C64 C54 C44 C441 179.7(7) . . . . ?
C64 C14 C24 C34 2.9(10) . . . . ?
C64 C14 C24 C241 -171.3(7) . . . . ?
C641 C64 C54 C44 177.9(7) . . . . ?
C641 C64 C14 O14 -2.0(10) . . . . ?
C641 C64 C14 C24 178.5(7) . . . . ?
C641 N642 C644 C646 -179.2(6) . . . . ?
C641 N642 C643 C645 179.5(6) . . . . ?
C45 C55 C65 C15 0.0 . . . . ?
C45 C55 C65 C651 -177.3(5) . . . . ?
C55 C45 C35 C25 0.0 . . . . ?
C55 C65 C15 O1 -177.4(4) . . . . ?
C55 C65 C15 C25 0.0 . . . . ?
C55 C65 C651 N652 -128.7(5) . . . . ?
C65 C15 C25 C35 0.0 . . . . ?
C65 C15 C25 C251 173.6(5) . . . . ?
C15 C65 C651 N652 53.9(7) . . . . ?
C15 C25 C35 C45 0.0 . . . . ?
C15 C25 C251 N252 -9.8(9) . . . . ?
C35 C45 C55 C65 0.0 . . . . ?
C35 C25 C251 N252 164.0(6) . . . . ?
O3 C18 C21 C7 179.2(6) . . . . ?
O3 C18 C21 C211 -4.7(11) . . . . ?
C43 C33 C23 C13 1.2(11) . . . . ?
C43 C33 C23 C231 179.3(7) . . . . ?
C43 C53 C63 C631 -174.1(7) . . . . ?
C43 C53 C63 C13 4.0(12) . . . . ?
F7 Fe4 O14 C14 -154.4(5) . . . . ?
C52 C42 C32 C22 0.5(12) . . . . ?
C52 C62 C12 O12 178.4(6) . . . . ?
C52 C62 C12 C22 -1.2(11) . . . . ?
C52 C62 C621 N622 159.8(7) . . . . ?
C52 C62 C621 N721 -135.4(8) . . . . ?
O243 N242 C241 C24 177.8(6) 2_655 . . . ?
C66 C56 C46 C36 -6.7(13) . . . . ?
C66 C56 C46 C461 173.5(8) . . . . ?
C66 C661 N662 C664 -162.7(6) . . . . ?
C66 C661 N662 C663 78.2(7) . . . . ?
C66 C661 N762 C764 74.5(8) . . . . ?
C66 C661 N762 C763 -153.8(6) . . . . ?
C33 C43 C53 C63 -4.3(12) . . . . ?
C33 C23 C13 O13 174.6(6) . . . . ?
C33 C23 C13 C63 -1.4(10) . . . . ?
C33 C23 C231 N232 169.8(7) . . . . ?
O253 Fe4 O14 C14 -61.2(5) . . . . ?
O253 N252 C251 C25 179.8(5) 2_655 . . . ?
C654 N652 C653 C655 -53.6(9) . . . . ?
C654 N652 C651 C65 66.8(9) . . . . ?
C653 N652 C654 C656 53.9(9) . . . . ?
C653 N652 C651 C65 -170.2(6) . . . . ?
F1 Fe4 O14 C14 125.0(5) . . . . ?
F1 Fe5 O55 Fe6 -61.3(2) . . . . ?
F1 Fe5 O55 Fe4 134.3(2) . . . 2_655 ?
C36 C26 C16 O16 175.0(7) . . . . ?
C36 C26 C16 C66 -5.3(12) . . . . ?
C36 C26 C261 N262 167.1(7) . . . . ?
O213 N212 C211 C21 -179.6(6) 2_766 . . . ?
O637 C636 C634 N632 59.8(12) . . . . ?
O637 C635 C633 N632 -59.8(10) . . . . ?
C54 C64 C641 N642 125.0(7) . . . . ?
C54 C64 C14 O14 175.4(6) . . . . ?
C54 C64 C14 C24 -4.1(11) . . . . ?
C23 C13 C63 C53 -1.1(11) . . . . ?
C23 C13 C63 C631 177.0(6) . . . . ?
C23 C231 N232 Fe3 -4.0(11) . . . . ?
C23 C231 N232 O233 177.6(6) . . . 2_766 ?
C32 C42 C52 C62 -2.8(12) . . . . ?
C56 C66 C661 N662 -123.5(8) . . . . ?
C56 C66 C661 N762 -138.1(9) . . . . ?
C56 C66 C16 O16 -178.0(7) . . . . ?
C56 C66 C16 C26 2.3(12) . . . . ?
C46 C36 C26 C16 2.3(12) . . . . ?
C46 C36 C26 C261 -171.9(8) . . . . ?
N642 C644 C646 O647 58.6(10) . . . . ?
C41 C7 C21 C18 -0.9(10) . . . . ?
C41 C7 C21 C211 -177.0(6) . . . . ?
C34 C24 C241 N242 -164.7(7) . . . . ?
C421 C42 C52 C62 175.3(8) . . . . ?
C421 C42 C32 C22 -177.8(8) . . . . ?
C53 C43 C33 C23 1.5(12) . . . . ?
C636 O637 C635 C633 63.9(11) . . . . ?
C661 C66 C56 C46 -174.2(8) . . . . ?
C661 C66 C16 O16 0.1(12) . . . . ?
C661 C66 C16 C26 -179.6(7) . . . . ?
C661 N662 C663 C665 165.8(6) . . . . ?
C661 N762 C763 C765 179.2(6) . . . . ?
C411 C41 C51 C61 -177.6(7) . . . . ?
C411 C41 C7 C21 179.9(7) . . . . ?
C14 C64 C641 N642 -57.7(8) . . . . ?
C14 C64 C54 C44 0.6(11) . . . . ?
C14 C24 C241 N242 9.1(11) . . . . ?
O263 Fe5 O55 Fe6 33.8(3) . . . . ?
O263 Fe5 O55 Fe4 -130.7(3) . . . 2_655 ?
C631 N632 C634 C636 177.1(10) . . . . ?
C631 N632 C633 C635 179.3(6) . . . . ?
C44 C34 C24 C14 1.7(10) . . . . ?
C44 C34 C24 C241 175.8(7) . . . . ?
C51 C61 C611 N612 136.4(7) . . . . ?
C51 C61 C18 O3 -177.0(6) . . . . ?
C51 C61 C18 C21 3.7(10) . . . . ?
C51 C41 C7 C21 1.2(10) . . . . ?
C651 N652 C654 C656 -180.0(8) . . . . ?
C651 N652 C653 C655 178.8(7) . . . . ?
C651 C65 C15 O1 0.0(5) . . . . ?
C651 C65 C15 C25 177.4(5) . . . . ?
C644 N642 C643 C645 56.8(8) . . . . ?
N222 C221 C22 C32 178.4(7) . . . . ?
N222 C221 C22 C12 -0.3(12) . . . . ?
C7 C41 C51 C61 1.0(11) . . . . ?
C7 C21 C211 N212 -170.5(7) . . . . ?
C451 C45 C55 C65 178.8(6) . . . . ?
C451 C45 C35 C25 -178.8(6) . . . . ?
C611 C61 C51 C41 170.0(7) . . . . ?
C611 C61 C18 O3 9.2(10) . . . . ?
C611 C61 C18 C21 -170.1(6) . . . . ?
C13 C23 C231 N232 -12.3(11) . . . . ?
C24 C34 C44 C54 -4.9(11) . . . . ?
C24 C34 C44 C441 179.0(7) . . . . ?
C26 C36 C46 C461 -176.6(8) . . . . ?
C26 C36 C46 C56 3.6(13) . . . . ?
C26 C261 N262 Fe6 -8.5(10) . . . . ?
C26 C261 N262 O263 -177.6(6) . . . . ?
C635 O637 C636 C634 -63.5(11) . . . . ?
C231 C23 C13 O13 -3.3(10) . . . . ?
C231 C23 C13 C63 -179.3(7) . . . . ?
N242 Fe4 O14 C14 38.4(5) . . . . ?
C634 N632 C631 C63 -169.6(8) . . . . ?
C634 N632 C633 C635 53.7(9) . . . . ?
C18 C61 C51 C41 -3.6(11) . . . . ?
C18 C61 C611 N612 -49.8(9) . . . . ?
C18 C21 C211 N212 13.5(11) . . . . ?
C62 C12 C22 C32 -1.0(11) . . . . ?
C62 C12 C22 C221 177.7(7) . . . . ?
C62 C621 N622 C623 -81.8(8) . . . . ?
C62 C621 N622 C624 166.1(7) . . . . ?
C62 C621 N721 C722 53.1(10) . . . . ?
C62 C621 N721 C723 177.9(8) . . . . ?
C12 C62 C621 N622 -26.7(12) . . . . ?
C12 C62 C621 N721 38.0(12) . . . . ?
C646 O647 C645 C643 62.2(9) . . . . ?
C655 O657 C656 C654 62.8(9) . . . . ?
C22 C221 N222 Fe1 6.8(10) . . . . ?
C22 C221 N222 O223 -179.0(6) . . . . ?
C656 O657 C655 C653 -62.9(9) . . . . ?
O55 Fe4 O14 C14 3.0(12) 2_655 . . . ?
C16 C66 C56 C46 3.8(13) . . . . ?
C16 C66 C661 N662 58.5(10) . . . . ?
C16 C66 C661 N762 43.8(12) . . . . ?
C16 C26 C261 N262 -6.9(12) . . . . ?
C633 N632 C631 C63 65.8(9) . . . . ?
C633 N632 C634 C636 -56.0(12) . . . . ?
C261 C26 C16 O16 -11.2(12) . . . . ?
C261 C26 C16 C66 168.5(8) . . . . ?
C645 O647 C646 C644 -60.1(10) . . . . ?
N252 Fe5 O55 Fe6 130.6(3) . . . . ?
N252 Fe5 O55 Fe4 -33.9(3) . . . 2_655 ?
C643 N642 C644 C646 -55.6(9) . . . . ?
C251 C25 C35 C45 -174.1(5) . . . . ?
C621 C62 C12 O12 5.0(11) . . . . ?
C621 C62 C12 C22 -174.6(7) . . . . ?
C621 N622 C624 C626 177.8(7) . . . . ?
C621 N721 C722 C724 179.9(6) . . . . ?
C621 N721 C723 C725 -175.9(6) . . . . ?
C623 N622 C624 C626 62.6 . . . . ?
N622 C623 C625 O627 70.1 . . . . ?
N622 C624 C626 O627 -70.1 . . . . ?
C624 C626 O627 C625 59.2 . . . . ?
C626 O627 C625 C623 -62.6 . . . . ?
C625 C623 N622 C621 169.2(7) . . . . ?
C625 C623 N622 C624 -59.3 . . . . ?
N721 C722 C724 O726 -60.5(5) . . . . ?
N721 C723 C725 O726 53.9(6) . . . . ?
C614 C615 O617 C616 55.9 . . . . ?
C615 C614 N612 C611 -176.2(5) . . . . ?
C615 C614 N612 C613 55.0 . . . . ?
C615 O617 C616 C613 -55.3 . . . . ?
O617 C616 C613 N612 54.0 . . . . ?
C616 C613 N612 C611 178.1(5) . . . . ?
C616 C613 N612 C614 -53.8 . . . . ?
N612 C614 C615 O617 -55.7 . . . . ?
C722 N721 C723 C725 -62.7(11) . . . . ?
C723 N721 C722 C724 67.3(11) . . . . ?
C723 C725 O726 C725 46.0(8) . . . 2_666 ?
C723 C725 O726 C724 -56.5 . . . . ?
C725 O726 C724 C722 57.4 . . . . ?
C725 O726 C724 C722 -70.0(9) 2_666 . . . ?
C2 C43 C33 C23 -178.2(7) . . . . ?
C2 C43 C53 C63 175.5(7) . . . . ?
C664 N662 C663 C665 55.0 . . . . ?
N662 C664 C666 O667 55.0 . . . . ?
N662 C663 C665 O667 -55.0 . . . . ?
C663 C665 O667 C666 55.0 . . . . ?
C665 O667 C666 C664 -55.0 . . . . ?
C666 C664 N662 C661 177.3(5) . . . . ?
C666 C664 N662 C663 -55.0 . . . . ?
O767 C766 C764 N762 -62.1 . . . . ?
C766 O767 C765 C763 -61.4 . . . . ?
C766 C764 N762 C661 -175.3(5) . . . . ?
C766 C764 N762 C763 51.2 . . . . ?
C764 N762 C763 C765 -49.2 . . . . ?
N762 C763 C765 O767 47.5 . . . . ?
C765 O767 C766 C764 69.7 . . . . ?

loop_
_smtbx_masks_void_nr
_smtbx_masks_void_average_x
_smtbx_masks_void_average_y
_smtbx_masks_void_average_z
_smtbx_masks_void_volume
_smtbx_masks_void_count_electrons
_smtbx_masks_void_content
1 -0.335 -0.495 -0.508 1701.3 391.8 ?
